data_7713772
loop_
_publ_author_name
'Delaporte , Sol\`ene'
'Ab\'anades L\'azaro, Isabel'
'Lopez-Cabrelles, Javier'
'Mazarakioti, Eleni C.'
'Chebourou, Sarah'
'Vit\'orica-Yrez\'abal, I\~nigo J.'
'Gim\'enez-Marqu\'es, M\'onica'
'Minguez Espallargas, Guillermo'

_publ_section_title
;
 Imparting structural robustness of Metal-Organic Cages based on
 oxo-dimolybdenum clusters
;
_journal_name_full 'Dalton Transactions'
_journal_paper_doi 10.1039/D3DT02482B
_journal_year 2023
_chemical_formula_moiety 'C110 H92 Mo12 N22 O62, 6.037(C2 H8 N), 1.743(C5 H6 N2), 2(C1.227 H3.435 N0.491 O0.491)'
_chemical_formula_sum 'C133.21 H157.62 Mo12 N32.49 O62.98'
_chemical_formula_weight 4372.86
_space_group_crystal_system monoclinic
_space_group_IT_number 14
_space_group_name_Hall '-P 2yn'
_space_group_name_H-M_alt 'P 1 21/n 1'
_atom_sites_solution_hydrogens mixed
_atom_sites_solution_primary dual
_audit_creation_date 2022-12-06
_audit_creation_method
;
Olex2 1.5
(compiled 2022.04.07 svn.rca3783a0 for OlexSys, GUI svn.r6498)
;
_audit_update_record
;
2023-04-21 deposited with the CCDC.	2023-08-22 downloaded from the CCDC.
;
_cell_angle_alpha 90
_cell_angle_beta 108.715(3)
_cell_angle_gamma 90
_cell_formula_units_Z 2
_cell_length_a 19.0877(7)
_cell_length_b 18.2843(6)
_cell_length_c 26.7480(7)
_cell_measurement_reflns_used 10889
_cell_measurement_temperature 120.00(10)
_cell_measurement_theta_max 16.1710
_cell_measurement_theta_min 3.0830
_cell_volume 8841.6(5)
_computing_cell_refinement 'CrysAlisPro 1.171.42.72a (Rigaku OD, 2022)'
_computing_data_collection 'CrysAlisPro 1.171.42.72a (Rigaku OD, 2022)'
_computing_data_reduction 'CrysAlisPro 1.171.42.72a (Rigaku OD, 2022)'
_computing_molecular_graphics 'Olex2 1.5 (Dolomanov et al., 2009)'
_computing_publication_material 'Olex2 1.5 (Dolomanov et al., 2009)'
_computing_structure_refinement 'SHELXL 2019/2 (Sheldrick, 2015)'
_computing_structure_solution 'SHELXT 2018/2 (Sheldrick, 2018)'
_diffrn_ambient_environment N~2~
_diffrn_ambient_temperature 120.00(10)
_diffrn_detector 'CCD plate'
_diffrn_detector_area_resol_mean 16.0267
_diffrn_detector_type Sapphire3
_diffrn_measured_fraction_theta_full 0.995
_diffrn_measured_fraction_theta_max 0.995
_diffrn_measurement_details
;
List of Runs (angles in degrees, time in seconds):

  # Type    Start    End  Width  t~exp~   \w     \q     \k     \f   Frames
#--------------------------------------------------------------------------
  1  \w    -88.00  58.00   1.00   20.00    --  -14.73   0.00 -90.00  146
  2  \w    -40.00  58.00   1.00   20.00    --  -14.73  38.00 -30.00   98
  3  \w    -78.00 -11.00   1.00   20.00    --  -14.73 134.00 145.62   67
  4  \w    -84.00   7.00   1.00   20.00    --  -14.73 -57.00  30.00   91
  5  \w    -57.00  41.00   1.00   20.00    --   15.75 -38.00  60.00   98
  6  \w    -14.00  42.00   1.00   20.00    --   15.75  77.00 -90.00   56
  7  \w     -6.00  85.00   1.00   20.00    --   15.75  57.00-180.00   91
  8  \w    -14.00  42.00   1.00   20.00    --   15.75  77.00 -30.00   56
  9  \w    -42.00  46.00   1.00   20.00    --   15.75 -77.00  30.00   88
 10  \w      8.00  76.00   1.00   20.00    --   15.75-129.00  55.45   68
 11  \w    -42.00  15.00   1.00   20.00    --  -14.73 -77.00  90.00   57
 12  \w    -91.00 -37.00   1.00   20.00    --  -14.73 178.00 -90.00   54
 13  \w    -78.00 -11.00   1.00   20.00    --  -14.73 134.00  41.13   67
 14  \w    -78.00 -48.00   1.00   20.00    --  -14.73 134.00 -79.00   30
 15  \w    -15.00  58.00   1.00   20.00    --   15.75 -99.00 -60.00   73
 16  \w     -6.00  85.00   1.00   20.00    --   15.75  57.00-120.00   91
 17  \w    -57.00  41.00   1.00   20.00    --   15.75 -38.00 150.00   98
 18  \w    -14.00  42.00   1.00   20.00    --   15.75  77.00   0.00   56
;
_diffrn_measurement_device 'four-circle diffractometer'
_diffrn_measurement_device_type 'SuperNova, Single source at offset/far, Sapphire3'
_diffrn_measurement_method '\w scans'
_diffrn_orient_matrix_type 'CrysAlisPro convention (1999,Acta A55,543-557)'
_diffrn_orient_matrix_UB_11 -0.0333136000
_diffrn_orient_matrix_UB_12 -0.0120675000
_diffrn_orient_matrix_UB_13 0.0036835000
_diffrn_orient_matrix_UB_21 -0.0026468000
_diffrn_orient_matrix_UB_22 0.0335800000
_diffrn_orient_matrix_UB_23 0.0125557000
_diffrn_orient_matrix_UB_31 -0.0205453000
_diffrn_orient_matrix_UB_32 0.0152307000
_diffrn_orient_matrix_UB_33 -0.0247561000
_diffrn_radiation_monochromator mirror
_diffrn_radiation_probe x-ray
_diffrn_radiation_type 'Mo K\a'
_diffrn_radiation_wavelength 0.71073
_diffrn_reflns_av_R_equivalents 0.1320
_diffrn_reflns_av_unetI/netI 0.0487
_diffrn_reflns_Laue_measured_fraction_full 0.995
_diffrn_reflns_Laue_measured_fraction_max 0.995
_diffrn_reflns_limit_h_max 15
_diffrn_reflns_limit_h_min -15
_diffrn_reflns_limit_k_max 15
_diffrn_reflns_limit_k_min -15
_diffrn_reflns_limit_l_max 22
_diffrn_reflns_limit_l_min -22
_diffrn_reflns_number 102160
_diffrn_reflns_point_group_measured_fraction_full 0.995
_diffrn_reflns_point_group_measured_fraction_max 0.995
_diffrn_reflns_theta_full 17.226
_diffrn_reflns_theta_max 17.226
_diffrn_reflns_theta_min 2.851
_diffrn_source 'micro-focus sealed X-ray tube'
_diffrn_source_type 'SuperNova (Mo) X-ray Source'
_exptl_absorpt_coefficient_mu 0.912
_exptl_absorpt_correction_T_max 1.00000
_exptl_absorpt_correction_T_min 0.91485
_exptl_absorpt_correction_type multi-scan
_exptl_absorpt_process_details
;
CrysAlisPro 1.171.42.72a (Rigaku Oxford Diffraction, 2022)
Empirical absorption correction using spherical harmonics,
implemented in SCALE3 ABSPACK scaling algorithm.
;
_exptl_crystal_colour 'clear red'
_exptl_crystal_colour_lustre clear
_exptl_crystal_colour_primary red
_exptl_crystal_density_diffrn 1.643
_exptl_crystal_description plate
_exptl_crystal_F_000 4384
_exptl_crystal_size_max 0.06
_exptl_crystal_size_mid 0.04
_exptl_crystal_size_min 0.02
_refine_diff_density_max 0.815
_refine_diff_density_min -0.505
_refine_diff_density_rms 0.118
_refine_ls_extinction_method none
_refine_ls_goodness_of_fit_ref 1.047
_refine_ls_hydrogen_treatment constr
_refine_ls_matrix_type full
_refine_ls_number_parameters 658
_refine_ls_number_reflns 5318
_refine_ls_number_restraints 306
_refine_ls_restrained_S_all 1.036
_refine_ls_R_factor_all 0.1136
_refine_ls_R_factor_gt 0.0810
_refine_ls_shift/su_max 0.000
_refine_ls_shift/su_mean 0.000
_refine_ls_structure_factor_coef Fsqd
_refine_ls_weighting_details 'w=1/[\s^2^(Fo^2^)+(0.1305P)^2^+112.6222P] where P=(Fo^2^+2Fc^2^)/3'
_refine_ls_weighting_scheme calc
_refine_ls_wR_factor_gt 0.2114
_refine_ls_wR_factor_ref 0.2415
_reflns_Friedel_coverage 0.000
_reflns_number_gt 3826
_reflns_number_total 5318
_reflns_threshold_expression 'I > 2\s(I)'
_cod_data_source_file d3dt02482b2.cif
_cod_data_source_block MUV27-py-NH2-act
_cod_database_code 7713772
_shelx_shelxl_version_number 2019/2
_chemical_oxdiff_formula 'C11 H10 N O'
_shelx_space_group_comment
;
The symmetry employed for this shelxl refinement is uniquely defined
by the following loop, which should always be used as a source of
symmetry information in preference to the above space-group names.
They are only intended as comments.
;
_shelx_estimated_absorpt_t_max 0.982
_shelx_estimated_absorpt_t_min 0.947
_olex2_refinement_description
;
1. Fixed Uiso
 At 1.2 times of:
  All C(H) groups, All N(H,H) groups
 At 1.5 times of:
  All C(H,H,H) groups
2. Restrained distances
 N15-C73 = N15-C69
 1.45 with sigma of 0.02
 C69-C73
 2.4 with sigma of 0.02
 C66-N18
 1.45 with sigma of 0.02
 N4-C8
 1.45 with sigma of 0.02
 C24-C21
 1.45 with sigma of 0.02
 C75-C74
 2.4 with sigma of 0.02
 N19-C75 = N19-C74
 1.45 with sigma of 0.02
 C72-C1B
 2.4 with sigma of 0.02
 C1A-C72
 2.4 with sigma of 0.02
 N5W-C16 = N5W-C70
 1.45 with sigma of 0.02
 C70-C16
 2.4 with sigma of 0.02
 O25-O1A
 -3 with sigma of 0.02
 C9-N4 \\sim N4-C7
 with sigma of 0.02
 C67-N18 \\sim N18-C65
 with sigma of 0.02
 C9-N4 \\sim C12-H4A
 with sigma of 0.04
 C8-N4 \\sim C13-H4A
 with sigma of 0.02
 O31-Mo5 \\sim Mo5-O32
 with sigma of 0.002
 C7-N4 \\sim C14-H4A
 with sigma of 0.04
 N13-C48 \\sim N13-C49
 with sigma of 0.02
 C10-C9 \\sim C11-C12
 with sigma of 0.02
 C7-C8 \\sim C14-C13
 with sigma of 0.02
 N3-C9 \\sim N5-C12
 with sigma of 0.04
 C10-N3 \\sim C11-N5
 with sigma of 0.02
 C6-C8 \\sim C15-C13
 with sigma of 0.04
 C7-C9 \\sim C14-C12
 with sigma of 0.04
 Mo2-N3 \\sim Mo2-N5
 with sigma of 0.02
 C8-C9 \\sim C13-C12
 with sigma of 0.02
 Mo2-C10 \\sim Mo2-C11
 with sigma of 0.04
 Mo2-C6 \\sim Mo2-C15
 with sigma of 0.04
 N3-C6 \\sim N5-C15
 with sigma of 0.02
 C10-C6 \\sim C11-C15
 with sigma of 0.04
 C10-C8 \\sim C11-C13
 with sigma of 0.04
 C6-C7 \\sim C15-C14
 with sigma of 0.02
 N3-C7 \\sim N5-C14
 with sigma of 0.04
 C24-C21 \\sim C17-C71 \\sim C23-C19
 with sigma of 0.002
 C74-C75 \\sim C74A-C75A
 with sigma of 0.04
 C74-N19 \\sim C74A-N19A
 with sigma of 0.02
 N19-C75 \\sim N19A-C75A
 with sigma of 0.02
3. Restrained planarity
 N4, C8, C9, C10, N3, C6, C7
 with sigma of 0.1
 C44, O32, N14, C45, C46
 with sigma of 0.1
 C47, O31, N13, C48, C49
 with sigma of 0.1
 C1A, O1A, N16, C1B
 with sigma of 0.1
4. Uiso/Uaniso restraints and constraints
C26 \\sim C25 \\sim N7 \\sim C29 \\sim C28 \\sim C27 \\sim N8: within 2A with
sigma of 0.02 and sigma for terminal atoms of 0.04 within 2A
C64 \\sim C65 \\sim C66 \\sim N18 \\sim C67 \\sim C68 \\sim N17: within 2A with
sigma of 0.02 and sigma for terminal atoms of 0.04 within 2A
C44 \\sim O32 \\sim N14 \\sim C45 \\sim C46: within 2A with sigma of 0.04 and
sigma for terminal atoms of 0.08 within 2A
C44 \\sim O32 \\sim N14 \\sim C45 \\sim C46 \\sim C47 \\sim O31 \\sim N13 \\sim
C48 \\sim C49: within 2A with sigma of 0.02 and sigma for terminal atoms of
0.04 within 2A
C47 \\sim O31 \\sim N13 \\sim C48 \\sim C49: within 2A with sigma of 0.04 and
sigma for terminal atoms of 0.08 within 2A
C10 \\sim N3 \\sim C6 \\sim C7 \\sim C8 \\sim C9 \\sim N4 \\sim C11 \\sim C12
\\sim C13 \\sim H4A \\sim C14 \\sim C15 \\sim N5: within 2A with sigma of 0.02
and sigma for terminal atoms of 0.04 within 2A
C74 \\sim N19 \\sim C75: within 2A with sigma of 0.02 and sigma for terminal
atoms of 0.04 within 2A
C75 \\sim C74 \\sim N19 \\sim N19A \\sim C74A \\sim C75A: within 2A with sigma
of 0.02 and sigma for terminal atoms of 0.04 within 2A
N16 \\sim C72 \\sim C1B \\sim C1A \\sim O1A \\sim C69 \\sim N15 \\sim C73:
within 2A with sigma of 0.04 and sigma for terminal atoms of 0.08 within 2A
C1A \\sim O1A \\sim N16 \\sim C1B: within 2A with sigma of 0.04 and sigma for
terminal atoms of 0.08 within 2A
C33 \\sim C34 \\sim N9 \\sim C30 \\sim C31 \\sim C32: within 2A with sigma of
0.02 and sigma for terminal atoms of 0.04 within 2A
5. Rigid body (RIGU) restrains
 C44, O32, N14, C45, C46
 with sigma for 1-2 distances of 0.004 and sigma for 1-3 distances of 0.004
 N7, Mo6, O11, O10, O9, O26, N11, Mo5, C55, C54, C50, O12, O23, O32, O31, O25,
 C56, C53, C51, C43, C44, C47, C57, C61, C52, O24, C40, N14, N13, C58, C60, N12,
  C39, C41, C45, C46, C48, C49, C62, C59, C63, C38, C36, O28, O27, O29, O30,
 C42, C37, C35, Mo1, O21, O22, O20, O19, Mo2, O1, O2, O3, N1, Mo4, O13, O4, C1,
 C5, Mo3, O5, O6, N9, O8, C71, C2, C4, O16, O7, C30, C34, O14, C17, C3, C23,
 C25, C29, C31, C33, C22, C18, N2, O15, C19, C26, C28, C32, C21, C20, C27, N10,
 C24, N8, O18, O17
 with sigma for 1-2 distances of 0.004 and sigma for 1-3 distances of 0.004
 C11, N5, C15, C14, C13, C12, H4A
 with sigma for 1-2 distances of 0.004 and sigma for 1-3 distances of 0.004
 C10, N3, C6, C7, C8, C9, N4
 with sigma for 1-2 distances of 0.004 and sigma for 1-3 distances of 0.004
 C47, O31, N13, C48, C49
 with sigma for 1-2 distances of 0.004 and sigma for 1-3 distances of 0.004
 C74A, N19A, C75A
 with sigma for 1-2 distances of 0.004 and sigma for 1-3 distances of 0.004
 C74, N19, C75
 with sigma for 1-2 distances of 0.004 and sigma for 1-3 distances of 0.004
 C1A, O1A, N16, C1B
 with sigma for 1-2 distances of 0.004 and sigma for 1-3 distances of 0.004
6. Others
 Sof(C47)=Sof(H47)=Sof(O31)=Sof(N13)=Sof(C48)=Sof(H48A)=Sof(H48B)=Sof(H48C)=
 Sof(C49)=Sof(H49A)=Sof(H49B)=Sof(H49C)=1-FVAR(1)
 Sof(C44)=Sof(H44)=Sof(O32)=Sof(N14)=Sof(C45)=Sof(H45A)=Sof(H45B)=Sof(H45C)=
 Sof(C46)=Sof(H46A)=Sof(H46B)=Sof(H46C)=FVAR(1)
 Sof(N18)=Sof(H18A)=Sof(H18B)=Sof(C64)=Sof(H64)=Sof(C65)=Sof(H65)=Sof(C66)=
 Sof(C67)=Sof(H67)=Sof(C68)=Sof(H68)=Sof(N17)=FVAR(2)
 Sof(C11)=Sof(H11)=Sof(N5)=Sof(C15)=Sof(H15)=Sof(C14)=Sof(H14)=Sof(C13)=
 Sof(C12)=Sof(H12)=Sof(N6)=Sof(H6A)=Sof(H6B)=1-FVAR(3)
 Sof(C10)=Sof(H10)=Sof(N3)=Sof(C6)=Sof(H6)=Sof(C7)=Sof(H7)=Sof(C8)=Sof(C9)=
 Sof(H9)=Sof(N4)=Sof(H4A)=Sof(H4B)=FVAR(3)
 Sof(C75A)=Sof(H75D)=Sof(H75E)=Sof(H75F)=Sof(N19A)=Sof(H19C)=Sof(H19D)=
 Sof(C74A)=Sof(H74D)=Sof(H74E)=Sof(H74F)=1-FVAR(4)
 Sof(C74)=Sof(H74A)=Sof(H74B)=Sof(H74C)=Sof(N19)=Sof(H19A)=Sof(H19B)=Sof(C75)=
 Sof(H75A)=Sof(H75B)=Sof(H75C)=FVAR(4)
 Sof(H72A)=Sof(H72B)=Sof(H72C)=Sof(C1A)=Sof(H1A)=Sof(O1A)=Sof(N16)=Sof(C1B)=
 Sof(H1BA)=Sof(H1BB)=Sof(H1BC)=1-FVAR(5)
 Sof(C72)=0.5*(1-FVAR(6))
 Sof(N5W)=Sof(H5WA)=Sof(H5WB)=Sof(N15)=Sof(H15A)=Sof(H15B)=Sof(C73)=Sof(H73A)=
 Sof(H73B)=Sof(H73C)=Sof(C69)=Sof(H69A)=Sof(H69B)=Sof(H69C)=Sof(C16)=Sof(H16A)=
 Sof(H16B)=Sof(H16C)=Sof(C70)=Sof(H70A)=Sof(H70B)=Sof(H70C)=FVAR(5)
7.a Riding coordinates:
 N2(H2A,H2B), C23D(H23A,H23B,H23C), N12(H12A,H12B), N10(H10A,H10B), N8(H8A,
 H8B), N18(H18A,H18B), N4(H4A,H4B), N6(H6A,H6B)
7.b Free rotating group:
 C44(O32,N14,C45,C46), C47(O31,N13,C48,C49), C1A(O1A,N16,C1B)
7.c Secondary CH2 refined with riding coordinates:
 N22D(H22A,H22B), N5W(H5WA,H5WB), N15(H15A,H15B), N19(H19A,H19B), N19A(H19C,
 H19D)
7.d Me refined with riding coordinates:
 C24D(H24A,H24B,H24C), C45(H45A,H45B,H45C), C46(H46A,H46B,H46C), C48(H48A,H48B,
 H48C), C49(H49A,H49B,H49C), C73(H73A,H73B,H73C), C72(H72A,H72B,H72C), C69(H69A,
 H69B,H69C), C74(H74A,H74B,H74C), C75(H75A,H75B,H75C), C75A(H75D,H75E,H75F),
 C74A(H74D,H74E,H74F), C1B(H1BA,H1BB,H1BC), C16(H16A,H16B,H16C), C70(H70A,H70B,
 H70C)
7.e Aromatic/amide H refined with riding coordinates:
 C54(H54), C53(H53), C51(H51), C50(H50), C30(H30), C31(H31), C33(H33),
 C34(H34), C57(H57), C61(H61), C25(H25), C26(H26), C28(H28), C29(H29), C39(H39),
  C41(H41), C37(H37), C22(H22), C1(H1), C18(H18), C20(H20), C59(H59), C4(H4),
 C2(H2), C5(H5), C44(H44), C47(H47), C64(H64), C65(H65), C67(H67), C68(H68),
 C10(H10), C6(H6), C7(H7), C9(H9), C11(H11), C15(H15), C14(H14), C12(H12),
 C1A(H1A)
7.f Fitted hexagon refined as free rotating group:
 N11(C54,C53,C52,C51,C50), N9(C30,C31,C32,C33,C34), N7(C25,C26,C27,C28,C29),
 C64(C65,C66,C67,C68,N17), C10(N3,C6,C7,C8,C9), C11(N5,C15,C14,C13,C12)
;
_smtbx_masks_special_details
;
A solvent mask was calculated and 44 electrons were 
found in a volume of 266\%A^3^ in 3 voids per unit cell. 
This is consistent with the presence of 
0.5[CH2Cl2] per Formula Unit 
which account for 42 electrons 
per unit cell.
;
_smtbx_masks_void_probe_radius 1.2
_smtbx_masks_void_truncation_radius 1.2
_olex2_date_sample_data_collection 2022-09-30
_olex2_submission_special_instructions 'No special instructions were received'
_oxdiff_exptl_absorpt_empirical_details
;
Empirical correction (ABSPACK) includes:
- Absorption correction using spherical harmonics
- Frame scaling
;
_oxdiff_exptl_absorpt_empirical_full_max 1.140
_oxdiff_exptl_absorpt_empirical_full_min 0.858

loop_
_space_group_symop_operation_xyz
'x, y, z'
'-x+1/2, y+1/2, -z+1/2'
'-x, -y, -z'
'x-1/2, -y-1/2, z-1/2'

loop_
_atom_site_label
_atom_site_type_symbol
_atom_site_fract_x
_atom_site_fract_y
_atom_site_fract_z
_atom_site_U_iso_or_equiv
_atom_site_adp_type
_atom_site_occupancy
_atom_site_site_symmetry_order
_atom_site_calc_flag
_atom_site_refinement_flags_posn
_atom_site_refinement_flags_adp
_atom_site_refinement_flags_occupancy
_atom_site_disorder_assembly
_atom_site_disorder_group
Mo6 Mo 0.27707(11) 0.80426(11) 0.32331(8) 0.0810(8) Uani 1 1 d . . . . .
Mo1 Mo 0.72497(11) 0.45195(12) 0.29093(7) 0.0819(8) Uani 1 1 d . . . . .
Mo4 Mo 0.18940(12) 0.19663(12) 0.51038(8) 0.0878(8) Uani 1 1 d . . . . .
Mo5 Mo 0.18327(12) 0.75901(13) 0.36541(8) 0.0909(8) Uani 1 1 d D . . . .
Mo3 Mo 0.29707(12) 0.12251(12) 0.49898(8) 0.0929(9) Uani 1 1 d . . . . .
Mo2 Mo 0.72095(13) 0.32396(13) 0.32741(8) 0.0947(9) Uani 1 1 d D . . . .
O29 O 0.6717(9) 0.5510(8) 0.2920(5) 0.087(4) Uani 1 1 d . . . . .
O20 O 0.1575(8) 0.3044(8) 0.5026(5) 0.086(4) Uani 1 1 d . . . . .
O18 O 0.6452(7) 0.1830(8) 0.5925(5) 0.084(4) Uani 1 1 d . . . . .
O17 O 0.7277(9) 0.2259(8) 0.5570(5) 0.090(5) Uani 1 1 d . . . . .
O21 O 0.2293(7) 0.5123(8) 0.6244(5) 0.081(4) Uani 1 1 d . . . . .
O28 O 0.6294(8) 0.8130(9) 0.4311(5) 0.092(5) Uani 1 1 d . . . . .
O22 O 0.2353(8) 0.6245(9) 0.5916(5) 0.088(5) Uani 1 1 d . . . . .
O9 O 0.2629(8) 0.7081(8) 0.3504(5) 0.091(4) Uani 1 1 d . . . . .
O27 O 0.7241(8) 0.7469(8) 0.4214(5) 0.088(5) Uani 1 1 d . . . . .
O23 O 0.1688(9) 0.6679(10) 0.4082(6) 0.105(5) Uani 1 1 d . . . . .
O16 O 0.3902(8) 0.1450(9) 0.4782(6) 0.105(5) Uani 1 1 d . . . . .
O26 O 0.3785(7) 0.7704(9) 0.3180(5) 0.089(4) Uani 1 1 d . . . . .
O24 O 0.1308(9) 0.5789(8) 0.3477(6) 0.097(5) Uani 1 1 d . . . . .
O5 O 0.2591(8) 0.2212(7) 0.4769(5) 0.089(4) Uani 1 1 d . . . . .
O1 O 0.6532(7) 0.4042(8) 0.3166(5) 0.086(4) Uani 1 1 d . . . . .
O2 O 0.7996(8) 0.3789(8) 0.3184(5) 0.089(4) Uani 1 1 d . . . . .
O6 O 0.2406(8) 0.1115(8) 0.5469(6) 0.095(4) Uani 1 1 d . . . . .
O25 O 0.3475(8) 0.6655(9) 0.2720(6) 0.109(5) Uani 1 1 d D . . . .
O3 O 0.6966(8) 0.4407(8) 0.2249(5) 0.089(4) Uani 1 1 d . . . . .
O13 O 0.6631(10) 0.2715(9) 0.3701(5) 0.111(5) Uani 1 1 d . . . . .
O11 O 0.2288(7) 0.7985(8) 0.2586(5) 0.091(4) Uani 1 1 d . . . . .
O10 O 0.2132(8) 0.8566(8) 0.3540(6) 0.096(4) Uani 1 1 d . . . . .
N1 N 0.8156(10) 0.5202(10) 0.2885(7) 0.082(5) Uiso 1 1 d . . . . .
O30 O 0.5547(9) 0.5221(9) 0.2437(6) 0.115(6) Uani 1 1 d . . . . .
O15 O 0.3487(9) 0.1931(11) 0.3960(7) 0.127(6) Uani 1 1 d . . . . .
N11 N 0.3179(8) 0.9143(8) 0.3141(6) 0.097(6) Uiso 1 1 d G . . . .
C54 C 0.3433(8) 0.9235(9) 0.2713(6) 0.109(8) Uiso 1 1 d G . . . .
H54 H 0.355998 0.882045 0.254556 0.130 Uiso 1 1 calc R U . . .
C53 C 0.3501(9) 0.9934(12) 0.2529(6) 0.132(10) Uiso 1 1 d G . . . .
H53 H 0.367482 0.999660 0.223584 0.159 Uiso 1 1 calc R U . . .
C52 C 0.3315(11) 1.0540(8) 0.2773(8) 0.168(13) Uiso 1 1 d G . . . .
C51 C 0.3061(10) 1.0449(9) 0.3201(8) 0.161(12) Uiso 1 1 d G . . . .
H51 H 0.293438 1.086319 0.336807 0.193 Uiso 1 1 calc R U . . .
C50 C 0.2993(9) 0.9750(11) 0.3385(6) 0.133(10) Uiso 1 1 d G . . . .
H50 H 0.281953 0.968705 0.367780 0.160 Uiso 1 1 calc R U . . .
O12 O 0.1093(8) 0.7450(8) 0.3134(6) 0.105(5) Uani 1 1 d . . . . .
O7 O 0.2554(8) 0.0659(8) 0.4482(6) 0.099(5) Uani 1 1 d . . . . .
O14 O 0.5487(9) 0.2570(11) 0.3147(6) 0.133(7) Uani 1 1 d . . . . .
C60 C 0.5751(12) 0.6191(11) 0.3034(8) 0.073(6) Uiso 1 1 d . . . . .
O19 O 0.1285(11) 0.3239(9) 0.4148(6) 0.134(7) Uani 1 1 d . . . . .
N9 N 0.1376(9) 0.1925(13) 0.5731(6) 0.131(7) Uiso 1 1 d G U . . .
C30 C 0.1363(10) 0.2501(10) 0.6068(9) 0.163(10) Uiso 1 1 d G U . . .
H30 H 0.154054 0.296907 0.601211 0.196 Uiso 1 1 calc R U . . .
C31 C 0.1091(12) 0.2390(14) 0.6486(8) 0.178(11) Uiso 1 1 d G U . . .
H31 H 0.108293 0.278361 0.671578 0.213 Uiso 1 1 calc R U . . .
C32 C 0.0832(12) 0.1705(17) 0.6567(8) 0.194(12) Uiso 1 1 d G U . . .
C33 C 0.0845(12) 0.1130(12) 0.6230(11) 0.208(12) Uiso 1 1 d G U . . .
H33 H 0.066735 0.066121 0.628566 0.250 Uiso 1 1 calc R U . . .
C34 C 0.1116(11) 0.1240(11) 0.5812(9) 0.179(11) Uiso 1 1 d G U . . .
H34 H 0.112496 0.084665 0.558199 0.214 Uiso 1 1 calc R U . . .
C38 C 0.1941(11) 0.5277(12) 0.5308(8) 0.073(6) Uiso 1 1 d . . . . .
C55 C 0.3934(14) 0.7084(15) 0.3003(10) 0.082(7) Uiso 1 1 d . . . . .
O8 O 0.1153(8) 0.1641(8) 0.4633(6) 0.105(5) Uani 1 1 d . . . . .
C57 C 0.5249(12) 0.7358(12) 0.3525(8) 0.085(7) Uiso 1 1 d . . . . .
H57 H 0.507355 0.774912 0.368693 0.101 Uiso 1 1 calc R U . . .
C24 C 0.6607(13) 0.2052(13) 0.5536(8) 0.077(7) Uiso 1 1 d D . . . .
C56 C 0.4762(12) 0.6939(12) 0.3140(8) 0.076(6) Uiso 1 1 d . . . . .
C42 C 0.2212(12) 0.5566(15) 0.5869(10) 0.072(7) Uiso 1 1 d . . . . .
C19 C 0.4784(10) 0.1936(11) 0.4447(8) 0.072(6) Uiso 1 1 d D . . . .
C58 C 0.6008(13) 0.7199(13) 0.3674(9) 0.087(7) Uiso 1 1 d . . . . .
C61 C 0.5005(12) 0.6359(12) 0.2907(8) 0.081(7) Uiso 1 1 d . . . . .
H61 H 0.465269 0.606878 0.265289 0.097 Uiso 1 1 calc R U . . .
N7 N 0.3700(12) 0.0388(10) 0.5481(7) 0.129(7) Uiso 1 1 d G U . . .
C25 C 0.3357(10) -0.0113(13) 0.5718(9) 0.185(11) Uiso 1 1 d G U . . .
H25 H 0.283319 -0.015217 0.560167 0.222 Uiso 1 1 calc R U . . .
C26 C 0.3781(17) -0.0557(11) 0.6124(9) 0.207(12) Uiso 1 1 d G U . . .
H26 H 0.354728 -0.089964 0.628605 0.248 Uiso 1 1 calc R U . . .
C27 C 0.4548(17) -0.0500(13) 0.6294(8) 0.198(12) Uiso 1 1 d G U . . .
C28 C 0.4891(10) 0.0001(15) 0.6058(10) 0.206(12) Uiso 1 1 d G U . . .
H28 H 0.541450 0.003938 0.617390 0.247 Uiso 1 1 calc R U . . .
C29 C 0.4466(13) 0.0445(11) 0.5651(9) 0.183(11) Uiso 1 1 d G U . . .
H29 H 0.470043 0.078685 0.548951 0.219 Uiso 1 1 calc R U . . .
C39 C 0.1837(11) 0.5765(13) 0.4893(8) 0.080(7) Uiso 1 1 d . . . . .
H39 H 0.192216 0.627481 0.495274 0.096 Uiso 1 1 calc R U . . .
C40 C 0.1598(11) 0.5467(12) 0.4375(8) 0.077(7) Uiso 1 1 d . . . . .
C17 C 0.5704(11) 0.2348(11) 0.4063(7) 0.075(6) Uiso 1 1 d D . . . .
C63 C 0.6017(17) 0.5580(14) 0.2758(11) 0.088(8) Uiso 1 1 d . . . . .
C21 C 0.6065(11) 0.2070(11) 0.4993(7) 0.076(6) Uiso 1 1 d D . . . .
C36 C 0.1575(12) 0.4255(13) 0.4706(9) 0.081(7) Uiso 1 1 d . . . . .
C43 C 0.1517(13) 0.6003(15) 0.3926(11) 0.087(8) Uiso 1 1 d . . . . .
O4 O 0.6916(11) 0.2717(9) 0.2728(6) 0.127(6) Uani 1 1 d . . . . .
C71 C 0.5952(15) 0.2548(14) 0.3608(9) 0.098(8) Uiso 1 1 d D . . . .
C35 C 0.1483(13) 0.3446(14) 0.4609(12) 0.091(8) Uiso 1 1 d . . . . .
C23 C 0.3996(12) 0.1764(15) 0.4377(13) 0.110(9) Uiso 1 1 d D . . . .
C41 C 0.1470(11) 0.4736(12) 0.4286(9) 0.081(7) Uiso 1 1 d . . . . .
H41 H 0.130861 0.455553 0.393469 0.098 Uiso 1 1 calc R U . . .
C37 C 0.1806(11) 0.4553(12) 0.5213(9) 0.082(7) Uiso 1 1 d . . . . .
H37 H 0.187065 0.423539 0.550565 0.099 Uiso 1 1 calc R U . . .
C22 C 0.6250(13) 0.2297(12) 0.4563(8) 0.085(7) Uiso 1 1 d . . . . .
H22 H 0.674867 0.241930 0.460193 0.102 Uiso 1 1 calc R U . . .
C1 C 0.8854(13) 0.5083(13) 0.3152(9) 0.095(8) Uiso 1 1 d . . . . .
H1 H 0.895426 0.468269 0.339121 0.114 Uiso 1 1 calc R U . . .
C18 C 0.4995(13) 0.2170(11) 0.4015(9) 0.087(7) Uiso 1 1 d . . . . .
H18 H 0.462875 0.220443 0.367771 0.104 Uiso 1 1 calc R U . . .
C62 C 0.6571(17) 0.7632(15) 0.4098(10) 0.088(8) Uiso 1 1 d . . . . .
C20 C 0.5323(13) 0.1910(12) 0.4924(9) 0.092(7) Uiso 1 1 d . . . . .
H20 H 0.518989 0.177635 0.522448 0.111 Uiso 1 1 calc R U . . .
C59 C 0.6236(13) 0.6622(12) 0.3422(8) 0.087(7) Uiso 1 1 d . . . . .
H59 H 0.675022 0.651829 0.351945 0.105 Uiso 1 1 calc R U . . .
C3 C 0.9332(17) 0.6031(16) 0.2767(11) 0.124(9) Uiso 1 1 d . . . . .
C4 C 0.8621(16) 0.6152(16) 0.2433(11) 0.129(10) Uiso 1 1 d . . . . .
H4 H 0.851969 0.651058 0.216239 0.154 Uiso 1 1 calc R U . . .
N22D N 0.1955(15) 0.2161(16) 0.3641(11) 0.175(11) Uiso 1 1 d . . . . .
H22A H 0.185920 0.236097 0.392343 0.210 Uiso 1 1 calc R U . . .
H22B H 0.242309 0.198009 0.376254 0.210 Uiso 1 1 calc R U . . .
C2 C 0.9445(15) 0.5467(14) 0.3124(10) 0.110(8) Uiso 1 1 d . . . . .
H2 H 0.992965 0.534927 0.334691 0.132 Uiso 1 1 calc R U . . .
C5 C 0.8060(15) 0.5727(15) 0.2510(10) 0.115(9) Uiso 1 1 d . . . . .
H5 H 0.757060 0.581124 0.228288 0.138 Uiso 1 1 calc R U . . .
N2 N 0.9916(15) 0.6448(15) 0.2718(10) 0.170(10) Uiso 1 1 d . . . . .
H2A H 1.021041 0.615889 0.261364 0.204 Uiso 1 1 d R U . . .
H2B H 0.973751 0.678939 0.247864 0.204 Uiso 1 1 d R U . . .
C24D C 0.1455(18) 0.1519(18) 0.3476(13) 0.167(13) Uiso 1 1 d . . . . .
H24A H 0.153793 0.118320 0.377498 0.250 Uiso 1 1 calc R U . . .
H24B H 0.093956 0.168491 0.336088 0.250 Uiso 1 1 calc R U . . .
H24C H 0.155847 0.126686 0.318429 0.250 Uiso 1 1 calc R U . . .
C23D C 0.197(2) 0.273(2) 0.3311(14) 0.188(15) Uiso 1 1 d . . . . .
H23A H 0.244857 0.271816 0.324714 0.283 Uiso 1 1 d R U . . .
H23B H 0.157157 0.265696 0.297674 0.283 Uiso 1 1 d R U . . .
H23C H 0.190877 0.320276 0.346244 0.283 Uiso 1 1 d R U . . .
N12 N 0.3332(16) 1.1254(15) 0.2570(11) 0.195(12) Uiso 1 1 d . . . . .
H12A H 0.343453 1.119982 0.227375 0.234 Uiso 1 1 d R U . . .
H12B H 0.288273 1.143302 0.249975 0.234 Uiso 1 1 d R U . . .
N10 N 0.0483(16) 0.1522(17) 0.7008(12) 0.207(13) Uiso 1 1 d . . . . .
H10A H 0.074199 0.115032 0.721063 0.248 Uiso 1 1 d R U . . .
H10B H 0.051709 0.192842 0.721063 0.248 Uiso 1 1 d R U . . .
N8 N 0.4968(19) -0.0895(19) 0.6736(13) 0.239(14) Uiso 1 1 d . U . . .
H8A H 0.494589 -0.136330 0.665637 0.287 Uiso 1 1 d R U . . .
H8B H 0.542889 -0.074380 0.681957 0.287 Uiso 1 1 d R U . . .
C44 C 0.1409(18) 0.882(2) 0.4306(13) 0.193(14) Uiso 0.55(2) 1 d G U P A 2
H44 H 0.175420 0.909073 0.418917 0.232 Uiso 0.55(2) 1 calc R U P A 2
O32 O 0.130(2) 0.819(2) 0.4161(17) 0.171(11) Uiso 0.55(2) 1 d DG U P A 2
N14 N 0.108(2) 0.918(2) 0.4619(12) 0.26(2) Uiso 0.55(2) 1 d G U P A 2
C45 C 0.125(4) 0.994(2) 0.477(2) 0.29(3) Uiso 0.55(2) 1 d G U P A 2
H45A H 0.096504 1.009903 0.499651 0.428 Uiso 0.55(2) 1 calc R U P A 2
H45B H 0.178273 0.998905 0.496723 0.428 Uiso 0.55(2) 1 calc R U P A 2
H45C H 0.112917 1.024852 0.445512 0.428 Uiso 0.55(2) 1 calc R U P A 2
C46 C 0.055(4) 0.881(3) 0.481(3) 0.31(4) Uiso 0.55(2) 1 d G U P A 2
H46A H 0.037177 0.914877 0.503212 0.470 Uiso 0.55(2) 1 calc R U P A 2
H46B H 0.012948 0.864651 0.451483 0.470 Uiso 0.55(2) 1 calc R U P A 2
H46C H 0.078349 0.838774 0.502691 0.470 Uiso 0.55(2) 1 calc R U P A 2
C47 C 0.071(2) 0.776(3) 0.4211(17) 0.205(15) Uiso 0.45(2) 1 d G U P A 1
H47 H 0.023706 0.769650 0.395156 0.247 Uiso 0.45(2) 1 calc R U P A 1
O31 O 0.118(3) 0.812(3) 0.411(2) 0.164(12) Uiso 0.45(2) 1 d DG U P A 1
N13 N 0.085(3) 0.745(3) 0.4696(19) 0.28(2) Uiso 0.45(2) 1 d DG U P A 1
C48 C 0.031(5) 0.699(4) 0.483(3) 0.35(4) Uiso 0.45(2) 1 d DG U P A 1
H48A H 0.051861 0.681922 0.519262 0.529 Uiso 0.45(2) 1 calc R U P A 1
H48B H -0.013493 0.728198 0.479241 0.529 Uiso 0.45(2) 1 calc R U P A 1
H48C H 0.018362 0.657304 0.458830 0.529 Uiso 0.45(2) 1 calc R U P A 1
C49 C 0.157(4) 0.755(6) 0.510(2) 0.38(4) Uiso 0.45(2) 1 d DG U P A 1
H49A H 0.157434 0.729160 0.542220 0.574 Uiso 0.45(2) 1 calc R U P A 1
H49B H 0.196080 0.736810 0.497496 0.574 Uiso 0.45(2) 1 calc R U P A 1
H49C H 0.164398 0.807780 0.517946 0.574 Uiso 0.45(2) 1 calc R U P A 1
N5W N 0.367(3) 0.334(3) 0.493(2) 0.16(2) Uiso 0.51(2) 1 d D . P B 2
H5WA H 0.387278 0.289996 0.489898 0.186 Uiso 0.51(2) 1 calc R U P B 2
H5WB H 0.335875 0.327486 0.512338 0.186 Uiso 0.51(2) 1 calc R U P B 2
N18 N 0.704(3) 0.912(3) 0.334(2) 0.38(3) Uiso 0.87(3) 1 d D U P . .
H18A H 0.687011 0.934809 0.358823 0.451 Uiso 0.87(3) 1 d R U P . .
H18B H 0.740721 0.880779 0.350993 0.451 Uiso 0.87(3) 1 d R U P . .
C64 C 0.515(2) 0.869(3) 0.2404(19) 0.38(3) Uiso 0.87(3) 1 d G U P . .
H64 H 0.467002 0.888910 0.229470 0.458 Uiso 0.87(3) 1 calc R U P . .
C65 C 0.571(2) 0.899(2) 0.2824(18) 0.36(3) Uiso 0.87(3) 1 d DG U P . .
H65 H 0.559912 0.940822 0.300249 0.431 Uiso 0.87(3) 1 calc R U P . .
C66 C 0.641(2) 0.870(2) 0.2984(15) 0.35(3) Uiso 0.87(3) 1 d DG U P . .
C67 C 0.657(2) 0.809(2) 0.2723(18) 0.35(3) Uiso 0.87(3) 1 d DG U P . .
H67 H 0.705392 0.789137 0.283160 0.420 Uiso 0.87(3) 1 calc R U P . .
C68 C 0.602(3) 0.779(2) 0.2302(17) 0.36(3) Uiso 0.87(3) 1 d G U P . .
H68 H 0.612484 0.737224 0.212381 0.428 Uiso 0.87(3) 1 calc R U P . .
N17 N 0.531(3) 0.808(3) 0.2143(16) 0.38(3) Uiso 0.87(3) 1 d G U P . .
N15 N 0.317(3) 0.570(3) 0.3574(18) 0.158(19) Uiso 0.51(2) 1 d D U P B 2
H15A H 0.344373 0.604690 0.348161 0.189 Uiso 0.51(2) 1 calc R U P B 2
H15B H 0.268316 0.580701 0.341079 0.189 Uiso 0.51(2) 1 calc R U P B 2
C73 C 0.332(4) 0.573(4) 0.413(2) 0.20(3) Uiso 0.51(2) 1 d D U P B 2
H73A H 0.319568 0.621581 0.423446 0.295 Uiso 0.51(2) 1 calc R U P B 2
H73B H 0.301153 0.536229 0.423771 0.295 Uiso 0.51(2) 1 calc R U P B 2
H73C H 0.383983 0.562354 0.431484 0.295 Uiso 0.51(2) 1 calc R U P B 2
C72 C 0.333(6) 0.470(3) 0.400(3) 0.14(3) Uiso 0.245(10) 1 d D U P B 1
H72A H 0.327119 0.442201 0.429650 0.208 Uiso 0.49(2) 1 calc R U P B 1
H72B H 0.373896 0.505379 0.413622 0.208 Uiso 0.49(2) 1 calc R U P B 1
H72C H 0.287576 0.496540 0.382052 0.208 Uiso 0.49(2) 1 calc R U P B 1
C69 C 0.333(6) 0.500(4) 0.339(3) 0.25(3) Uiso 0.51(2) 1 d D U P B 2
H69A H 0.321467 0.501938 0.300475 0.380 Uiso 0.51(2) 1 calc R U P B 2
H69B H 0.385158 0.488493 0.355581 0.380 Uiso 0.51(2) 1 calc R U P B 2
H69C H 0.302329 0.462369 0.347868 0.380 Uiso 0.51(2) 1 calc R U P B 2
C10 C 0.8805(18) 0.2663(14) 0.3963(15) 0.167(11) Uiso 0.548(17) 1 d DG U P C 1
H10 H 0.894747 0.314887 0.391598 0.200 Uiso 0.548(17) 1 calc R U P C 1
N3 N 0.8062(16) 0.2466(16) 0.3781(12) 0.147(11) Uiso 0.548(17) 1 d DG U P C 1
C6 C 0.7853(13) 0.1754(18) 0.3850(14) 0.160(12) Uiso 0.548(17) 1 d DG U P C 1
H6 H 0.734597 0.161939 0.372600 0.192 Uiso 0.548(17) 1 calc R U P C 1
C7 C 0.8387(16) 0.1240(15) 0.4100(13) 0.172(12) Uiso 0.548(17) 1 d DG U P C 1
H7 H 0.824408 0.075322 0.414677 0.207 Uiso 0.548(17) 1 calc R U P C 1
C8 C 0.9129(15) 0.1437(15) 0.4281(10) 0.196(11) Uiso 0.548(17) 1 d DG U P C 1
C9 C 0.9338(14) 0.2148(17) 0.4213(14) 0.183(12) Uiso 0.548(17) 1 d DG U P C 1
H9 H 0.984560 0.228269 0.433676 0.220 Uiso 0.548(17) 1 calc R U P C 1
N4 N 0.969(2) 0.089(2) 0.4542(16) 0.22(2) Uiso 0.548(17) 1 d D U P C 1
H4A H 1.010246 0.111966 0.474752 0.259 Uiso 0.548(17) 1 d R U P C 1
H4B H 0.950436 0.059936 0.474752 0.259 Uiso 0.548(17) 1 d R U P C 1
C11 C 0.8838(19) 0.266(2) 0.3802(18) 0.169(12) Uiso 0.452(17) 1 d DG U P C 2
H11 H 0.893502 0.315967 0.389119 0.203 Uiso 0.452(17) 1 calc R U P C 2
N5 N 0.8113(16) 0.2408(17) 0.3613(16) 0.138(11) Uiso 0.452(17) 1 d DG U P C 2
C15 C 0.797(2) 0.1675(18) 0.3482(18) 0.169(12) Uiso 0.452(17) 1 d DG U P C 2
H15 H 0.747598 0.150324 0.335360 0.203 Uiso 0.452(17) 1 calc R U P C 2
C14 C 0.855(3) 0.1192(18) 0.354(2) 0.182(13) Uiso 0.452(17) 1 d DG U P C 2
H14 H 0.845818 0.069122 0.344999 0.219 Uiso 0.452(17) 1 calc R U P C 2
C13 C 0.928(3) 0.144(3) 0.373(2) 0.189(13) Uiso 0.452(17) 1 d DG U P C 2
C12 C 0.9422(16) 0.218(3) 0.386(2) 0.184(12) Uiso 0.452(17) 1 d DG U P C 2
H12 H 0.991725 0.234763 0.398759 0.221 Uiso 0.452(17) 1 calc R U P C 2
C74 C 0.547(5) 0.527(5) 0.425(4) 0.33(4) Uiso 0.47(2) 1 d D U P D 1
H74A H 0.580644 0.560656 0.449770 0.493 Uiso 0.47(2) 1 calc R U P D 1
H74B H 0.507782 0.555698 0.399279 0.493 Uiso 0.47(2) 1 calc R U P D 1
H74C H 0.524776 0.493469 0.443644 0.493 Uiso 0.47(2) 1 calc R U P D 1
N19 N 0.589(3) 0.485(4) 0.396(3) 0.25(3) Uiso 0.47(2) 1 d D U P D 1
H19A H 0.610114 0.516429 0.378379 0.301 Uiso 0.47(2) 1 calc R U P D 1
H19B H 0.625759 0.459139 0.419224 0.301 Uiso 0.47(2) 1 calc R U P D 1
C75 C 0.541(3) 0.436(3) 0.359(2) 0.11(2) Uiso 0.47(2) 1 d D U P D 1
H75A H 0.569199 0.408578 0.340085 0.171 Uiso 0.47(2) 1 calc R U P D 1
H75B H 0.518644 0.401563 0.377388 0.171 Uiso 0.47(2) 1 calc R U P D 1
H75C H 0.501650 0.463793 0.333022 0.171 Uiso 0.47(2) 1 calc R U P D 1
C75A C 0.434(5) 0.368(4) 0.277(3) 0.26(4) Uiso 0.53(2) 1 d D U P D 2
H75D H 0.472943 0.336890 0.299975 0.392 Uiso 0.53(2) 1 calc R U P D 2
H75E H 0.414919 0.400864 0.298058 0.392 Uiso 0.53(2) 1 calc R U P D 2
H75F H 0.393508 0.336371 0.255385 0.392 Uiso 0.53(2) 1 calc R U P D 2
N19A N 0.463(3) 0.409(4) 0.242(3) 0.29(3) Uiso 0.53(2) 1 d D U P D 2
H19C H 0.481727 0.378346 0.223051 0.343 Uiso 0.53(2) 1 calc R U P D 2
H19D H 0.501420 0.437665 0.262302 0.343 Uiso 0.53(2) 1 calc R U P D 2
C74A C 0.405(4) 0.458(3) 0.205(2) 0.19(3) Uiso 0.53(2) 1 d D U P D 2
H74D H 0.426567 0.485852 0.182515 0.280 Uiso 0.53(2) 1 calc R U P D 2
H74E H 0.364060 0.427909 0.183233 0.280 Uiso 0.53(2) 1 calc R U P D 2
H74F H 0.385471 0.492402 0.225907 0.280 Uiso 0.53(2) 1 calc R U P D 2
C1A C 0.362(4) 0.4459(17) 0.320(2) 0.25(3) Uiso 0.49(2) 1 d DG U P B 1
H1A H 0.380714 0.411007 0.301052 0.300 Uiso 0.49(2) 1 calc R U P B 1
O1A O 0.351(4) 0.5078(17) 0.301(2) 0.36(4) Uiso 0.49(2) 1 d DG U P B 1
N16 N 0.350(4) 0.423(2) 0.365(2) 0.21(2) Uiso 0.49(2) 1 d G U P B 1
C1B C 0.365(4) 0.348(2) 0.384(2) 0.18(3) Uiso 0.49(2) 1 d DG U P B 1
H1BA H 0.353248 0.342213 0.416371 0.272 Uiso 0.49(2) 1 calc R U P B 1
H1BB H 0.335029 0.314401 0.356823 0.272 Uiso 0.49(2) 1 calc R U P B 1
H1BC H 0.417751 0.337161 0.390311 0.272 Uiso 0.49(2) 1 calc R U P B 1
C16 C 0.327(5) 0.363(6) 0.442(3) 0.31(6) Uiso 0.51(2) 1 d D . P B 2
H16A H 0.287679 0.328712 0.423248 0.462 Uiso 0.51(2) 1 calc R U P B 2
H16B H 0.305008 0.410261 0.445517 0.462 Uiso 0.51(2) 1 calc R U P B 2
H16C H 0.360840 0.369540 0.421143 0.462 Uiso 0.51(2) 1 calc R U P B 2
C70 C 0.426(8) 0.384(8) 0.522(5) 0.69(19) Uiso 0.51(2) 1 d D . P B 2
H70A H 0.453027 0.364123 0.556468 1.031 Uiso 0.51(2) 1 calc R U P B 2
H70B H 0.460614 0.390981 0.501493 1.031 Uiso 0.51(2) 1 calc R U P B 2
H70C H 0.404782 0.431702 0.525868 1.031 Uiso 0.51(2) 1 calc R U P B 2
N6 N 0.995(5) 0.084(5) 0.376(4) 0.28(4) Uiso 0.452(17) 1 d . . P C 2
H6A H 0.992832 0.073578 0.342328 0.341 Uiso 0.452(17) 1 d R U P C 2
H6B H 1.039422 0.105778 0.393128 0.341 Uiso 0.452(17) 1 d R U P C 2

loop_
_atom_site_aniso_label
_atom_site_aniso_U_11
_atom_site_aniso_U_22
_atom_site_aniso_U_33
_atom_site_aniso_U_23
_atom_site_aniso_U_13
_atom_site_aniso_U_12
Mo6 0.0809(15) 0.0856(16) 0.0715(15) 0.0078(12) 0.0175(12) 0.0061(12)
Mo1 0.0900(16) 0.0952(17) 0.0657(15) -0.0132(12) 0.0324(12) -0.0067(13)
Mo4 0.0829(16) 0.0891(17) 0.0861(16) -0.0061(13) 0.0197(13) -0.0071(13)
Mo5 0.0810(16) 0.1017(18) 0.0839(16) 0.0136(13) 0.0180(13) -0.0026(13)
Mo3 0.0889(17) 0.0954(18) 0.0936(17) -0.0139(14) 0.0284(13) -0.0109(14)
Mo2 0.1181(19) 0.0993(18) 0.0730(16) -0.0174(13) 0.0395(13) -0.0237(15)
O29 0.088(10) 0.103(9) 0.063(9) -0.009(6) 0.017(8) 0.000(7)
O20 0.101(10) 0.076(8) 0.068(9) -0.006(7) 0.012(8) -0.001(7)
O18 0.089(11) 0.107(12) 0.058(10) 0.001(8) 0.026(8) -0.008(9)
O17 0.106(13) 0.095(12) 0.065(10) 0.008(8) 0.024(9) -0.008(10)
O21 0.093(11) 0.079(10) 0.058(9) -0.003(9) 0.007(8) 0.005(9)
O28 0.076(10) 0.113(13) 0.081(10) -0.013(10) 0.015(8) 0.002(10)
O22 0.101(12) 0.106(14) 0.061(10) -0.007(9) 0.031(8) -0.013(10)
O9 0.096(8) 0.091(8) 0.070(8) 0.003(6) 0.005(6) -0.007(6)
O27 0.081(12) 0.096(12) 0.076(10) -0.016(8) 0.011(8) -0.002(9)
O23 0.110(11) 0.116(11) 0.080(9) 0.019(8) 0.019(8) -0.010(9)
O16 0.098(9) 0.104(11) 0.105(11) -0.023(9) 0.022(8) -0.013(7)
O26 0.080(8) 0.093(11) 0.085(10) -0.002(8) 0.011(6) 0.006(7)
O24 0.126(13) 0.100(12) 0.067(11) 0.010(9) 0.032(9) -0.002(10)
O5 0.100(8) 0.076(8) 0.073(8) -0.015(6) 0.002(7) -0.001(6)
O1 0.090(8) 0.116(8) 0.050(7) -0.013(6) 0.019(6) -0.023(7)
O2 0.106(8) 0.084(8) 0.085(9) -0.012(7) 0.040(6) 0.003(7)
O6 0.094(8) 0.092(9) 0.100(8) -0.002(7) 0.031(7) 0.002(7)
O25 0.081(11) 0.131(14) 0.109(13) -0.030(11) 0.021(10) -0.003(11)
O3 0.109(10) 0.097(10) 0.069(8) -0.007(6) 0.039(6) -0.011(8)
O13 0.125(12) 0.138(11) 0.065(8) -0.007(8) 0.025(8) -0.039(10)
O11 0.081(8) 0.104(11) 0.085(8) 0.011(6) 0.024(6) 0.012(8)
O10 0.095(9) 0.091(8) 0.102(9) 0.012(6) 0.032(8) 0.000(6)
O30 0.108(13) 0.128(14) 0.092(12) -0.041(11) 0.008(10) -0.004(11)
O15 0.096(13) 0.186(19) 0.092(12) 0.001(12) 0.021(11) -0.032(12)
O12 0.094(8) 0.114(11) 0.095(9) 0.021(7) 0.016(8) -0.010(7)
O7 0.087(9) 0.104(9) 0.106(9) -0.034(8) 0.030(7) -0.015(8)
O14 0.106(13) 0.20(2) 0.069(11) -0.009(11) 0.001(10) -0.058(13)
O19 0.20(2) 0.113(14) 0.060(11) -0.019(10) 0.005(11) 0.000(13)
O8 0.093(8) 0.094(9) 0.112(10) -0.015(8) 0.011(8) -0.002(7)
O4 0.185(14) 0.119(10) 0.081(9) -0.014(8) 0.049(8) -0.036(9)

loop_
_atom_type_symbol
_atom_type_description
_atom_type_scat_dispersion_real
_atom_type_scat_dispersion_imag
_atom_type_scat_source
C C 0.0033 0.0016 'International Tables Vol C Tables 4.2.6.8 and 6.1.1.4'
H H 0.0000 0.0000 'International Tables Vol C Tables 4.2.6.8 and 6.1.1.4'
Mo Mo -1.6832 0.6857 'International Tables Vol C Tables 4.2.6.8 and 6.1.1.4'
N N 0.0061 0.0033 'International Tables Vol C Tables 4.2.6.8 and 6.1.1.4'
O O 0.0106 0.0060 'International Tables Vol C Tables 4.2.6.8 and 6.1.1.4'

loop_
_geom_angle_atom_site_label_1
_geom_angle_atom_site_label_2
_geom_angle_atom_site_label_3
_geom_angle
_geom_angle_site_symmetry_1
_geom_angle_site_symmetry_3
_geom_angle_publ_flag
O18 Mo6 Mo5 85.6(4) 3_666 . ?
O9 Mo6 Mo5 48.8(5) . . ?
O9 Mo6 O18 81.3(5) . 3_666 ?
O9 Mo6 O26 90.0(6) . . ?
O9 Mo6 N11 163.9(5) . . ?
O26 Mo6 Mo5 137.5(4) . . ?
O26 Mo6 O18 76.9(5) . 3_666 ?
O26 Mo6 N11 83.9(6) . . ?
O11 Mo6 Mo5 101.8(5) . . ?
O11 Mo6 O18 172.6(6) . 3_666 ?
O11 Mo6 O9 103.3(6) . . ?
O11 Mo6 O26 97.2(6) . . ?
O11 Mo6 O10 104.9(6) . . ?
O11 Mo6 N11 92.2(6) . . ?
O10 Mo6 Mo5 48.8(4) . . ?
O10 Mo6 O18 80.1(6) . 3_666 ?
O10 Mo6 O9 96.1(6) . . ?
O10 Mo6 O26 155.0(6) . . ?
O10 Mo6 N11 83.6(6) . . ?
N11 Mo6 Mo5 132.3(5) . . ?
N11 Mo6 O18 82.8(5) . 3_666 ?
O29 Mo1 Mo2 136.0(4) . . ?
O29 Mo1 O21 76.5(5) . 3_666 ?
O29 Mo1 N1 84.1(6) . . ?
O21 Mo1 Mo2 86.1(4) 3_666 . ?
O1 Mo1 Mo2 48.3(4) . . ?
O1 Mo1 O29 89.0(6) . . ?
O1 Mo1 O21 82.1(5) . 3_666 ?
O1 Mo1 N1 160.8(6) . . ?
O2 Mo1 Mo2 47.4(4) . . ?
O2 Mo1 O29 155.0(5) . . ?
O2 Mo1 O21 79.4(5) . 3_666 ?
O2 Mo1 O1 94.2(6) . . ?
O2 Mo1 N1 84.8(7) . . ?
O3 Mo1 Mo2 104.5(5) . . ?
O3 Mo1 O29 97.3(6) . . ?
O3 Mo1 O21 169.0(6) . 3_666 ?
O3 Mo1 O1 107.0(6) . . ?
O3 Mo1 O2 105.4(6) . . ?
O3 Mo1 N1 91.7(7) . . ?
N1 Mo1 Mo2 131.9(5) . . ?
N1 Mo1 O21 78.8(6) . 3_666 ?
O20 Mo4 Mo3 136.0(4) . . ?
O20 Mo4 O27 76.2(5) . 3_666 ?
O20 Mo4 N9 85.3(7) . . ?
O27 Mo4 Mo3 86.1(4) 3_666 . ?
O5 Mo4 Mo3 49.7(4) . . ?
O5 Mo4 O20 87.4(6) . . ?
O5 Mo4 O27 80.4(5) . 3_666 ?
O5 Mo4 O6 96.5(6) . . ?
O5 Mo4 N9 158.3(7) . . ?
O6 Mo4 Mo3 48.5(4) . . ?
O6 Mo4 O20 155.7(6) . . ?
O6 Mo4 O27 80.8(6) . 3_666 ?
O6 Mo4 N9 82.3(7) . . ?
N9 Mo4 Mo3 130.2(5) . . ?
N9 Mo4 O27 78.0(7) . 3_666 ?
O8 Mo4 Mo3 103.8(5) . . ?
O8 Mo4 O20 96.5(6) . . ?
O8 Mo4 O27 170.0(7) . 3_666 ?
O8 Mo4 O5 106.4(7) . . ?
O8 Mo4 O6 105.3(7) . . ?
O8 Mo4 N9 94.8(8) . . ?
O17 Mo5 Mo6 86.4(4) 3_666 . ?
O9 Mo5 Mo6 49.6(4) . . ?
O9 Mo5 O17 80.6(5) . 3_666 ?
O9 Mo5 O23 88.9(6) . . ?
O9 Mo5 O32 155.2(13) . . ?
O9 Mo5 O31 159.9(16) . . ?
O23 Mo5 Mo6 137.6(5) . . ?
O23 Mo5 O17 77.5(6) . 3_666 ?
O23 Mo5 O32 83.7(13) . . ?
O23 Mo5 O31 81.3(15) . . ?
O10 Mo5 Mo6 48.8(5) . . ?
O10 Mo5 O17 81.8(6) . 3_666 ?
O10 Mo5 O9 96.9(6) . . ?
O10 Mo5 O23 157.4(6) . . ?
O10 Mo5 O32 82.0(13) . . ?
O10 Mo5 O31 86.2(14) . . ?
O12 Mo5 Mo6 102.2(5) . . ?
O12 Mo5 O17 171.4(7) . 3_666 ?
O12 Mo5 O9 105.5(7) . . ?
O12 Mo5 O23 96.3(7) . . ?
O12 Mo5 O10 103.1(7) . . ?
O12 Mo5 O32 98.8(14) . . ?
O12 Mo5 O31 93.0(16) . . ?
O32 Mo5 Mo6 129.6(12) . . ?
O31 Mo5 Mo6 134.5(14) . . ?
O31 Mo5 O17 80.1(16) . 3_666 ?
O28 Mo3 Mo4 86.3(4) 3_666 . ?
O16 Mo3 Mo4 136.0(5) . . ?
O16 Mo3 O28 76.2(6) . 3_666 ?
O16 Mo3 N7 82.3(8) . . ?
O5 Mo3 Mo4 46.9(5) . . ?
O5 Mo3 O28 80.9(5) . 3_666 ?
O5 Mo3 O16 90.1(7) . . ?
O5 Mo3 N7 157.2(6) . . ?
O6 Mo3 Mo4 48.4(4) . . ?
O6 Mo3 O28 80.6(6) . 3_666 ?
O6 Mo3 O16 155.5(6) . . ?
O6 Mo3 O5 93.7(6) . . ?
O6 Mo3 N7 84.9(7) . . ?
O7 Mo3 Mo4 103.3(5) . . ?
O7 Mo3 O28 170.3(6) . 3_666 ?
O7 Mo3 O16 97.5(7) . . ?
O7 Mo3 O5 106.7(6) . . ?
O7 Mo3 O6 104.5(7) . . ?
O7 Mo3 N7 95.7(7) . . ?
N7 Mo3 Mo4 132.5(6) . . ?
N7 Mo3 O28 76.4(6) . 3_666 ?
O22 Mo2 Mo1 86.4(4) 3_666 . ?
O1 Mo2 Mo1 48.7(4) . . ?
O1 Mo2 O22 81.3(5) . 3_666 ?
O1 Mo2 O13 89.1(7) . . ?
O1 Mo2 N3 153.4(10) . . ?
O1 Mo2 N5 165.3(11) . . ?
O2 Mo2 Mo1 48.6(4) . . ?
O2 Mo2 O22 80.6(5) . 3_666 ?
O2 Mo2 O1 95.7(6) . . ?
O2 Mo2 O13 155.3(6) . . ?
O2 Mo2 N3 87.7(10) . . ?
O2 Mo2 N5 82.7(11) . . ?
O13 Mo2 Mo1 136.6(5) . . ?
O13 Mo2 O22 76.2(6) . 3_666 ?
O13 Mo2 N3 77.7(10) . . ?
O13 Mo2 N5 86.6(12) . . ?
O4 Mo2 Mo1 103.4(6) . . ?
O4 Mo2 O22 170.0(7) . 3_666 ?
O4 Mo2 O1 106.4(8) . . ?
O4 Mo2 O2 104.4(7) . . ?
O4 Mo2 O13 97.4(7) . . ?
O4 Mo2 N3 98.1(11) . . ?
O4 Mo2 N5 88.0(12) . . ?
N3 Mo2 Mo1 134.7(9) . . ?
N3 Mo2 O22 73.2(10) . 3_666 ?
N5 Mo2 Mo1 131.3(10) . . ?
C63 O29 Mo1 123.2(15) . . ?
C35 O20 Mo4 125.7(15) . . ?
C24 O18 Mo6 122.9(14) . 3_666 ?
C24 O17 Mo5 122.3(13) . 3_666 ?
C42 O21 Mo1 121.6(15) . 3_666 ?
C62 O28 Mo3 120.2(16) . 3_666 ?
C42 O22 Mo2 120.2(15) . 3_666 ?
Mo5 O9 Mo6 81.6(6) . . ?
C62 O27 Mo4 120.7(16) . 3_666 ?
C43 O23 Mo5 129.8(16) . . ?
C23 O16 Mo3 132.7(15) . . ?
C55 O26 Mo6 127.2(15) . . ?
Mo4 O5 Mo3 83.5(6) . . ?
Mo2 O1 Mo1 83.0(6) . . ?
Mo2 O2 Mo1 84.0(6) . . ?
Mo4 O6 Mo3 83.1(6) . . ?
C71 O13 Mo2 133.9(14) . . ?
Mo5 O10 Mo6 82.4(6) . . ?
C1 N1 Mo1 124.9(16) . . ?
C1 N1 C5 113(2) . . ?
C5 N1 Mo1 120.9(16) . . ?
C54 N11 Mo6 115.6(10) . . ?
C54 N11 C50 120.0 . . ?
C50 N11 Mo6 121.6(10) . . ?
N11 C54 H54 120.0 . . ?
C53 C54 N11 120.0 . . ?
C53 C54 H54 120.0 . . ?
C54 C53 H53 120.0 . . ?
C54 C53 C52 120.0 . . ?
C52 C53 H53 120.0 . . ?
C53 C52 N12 121(2) . . ?
C51 C52 C53 120.0 . . ?
C51 C52 N12 119(2) . . ?
C52 C51 H51 120.0 . . ?
C52 C51 C50 120.0 . . ?
C50 C51 H51 120.0 . . ?
N11 C50 H50 120.0 . . ?
C51 C50 N11 120.0 . . ?
C51 C50 H50 120.0 . . ?
C61 C60 C63 121(2) . . ?
C61 C60 C59 116(2) . . ?
C59 C60 C63 122(2) . . ?
C30 N9 Mo4 124.9(14) . . ?
C30 N9 C34 120.0 . . ?
C34 N9 Mo4 114.8(14) . . ?
N9 C30 H30 120.0 . . ?
C31 C30 N9 120.0 . . ?
C31 C30 H30 120.0 . . ?
C30 C31 H31 120.0 . . ?
C30 C31 C32 120.0 . . ?
C32 C31 H31 120.0 . . ?
C31 C32 N10 125(2) . . ?
C33 C32 C31 120.0 . . ?
C33 C32 N10 115(2) . . ?
C32 C33 H33 120.0 . . ?
C32 C33 C34 120.0 . . ?
C34 C33 H33 120.0 . . ?
N9 C34 H34 120.0 . . ?
C33 C34 N9 120.0 . . ?
C33 C34 H34 120.0 . . ?
C39 C38 C42 119(2) . . ?
C37 C38 C42 120(2) . . ?
C37 C38 C39 121(2) . . ?
O26 C55 C56 113(2) . . ?
O25 C55 O26 126(2) . . ?
O25 C55 C56 121(2) . . ?
C56 C57 H57 120.5 . . ?
C56 C57 C58 119(2) . . ?
C58 C57 H57 120.5 . . ?
O18 C24 O17 121.8(18) . . ?
O18 C24 C21 123(2) . . ?
O17 C24 C21 115(2) . . ?
C57 C56 C55 119(2) . . ?
C57 C56 C61 121(2) . . ?
C61 C56 C55 120(2) . . ?
O21 C42 O22 126(2) . . ?
O21 C42 C38 119(2) . . ?
O22 C42 C38 116(2) . . ?
C18 C19 C23 120(2) . . ?
C20 C19 C23 123(2) . . ?
C20 C19 C18 117(2) . . ?
C57 C58 C62 122(2) . . ?
C59 C58 C57 118(2) . . ?
C59 C58 C62 120(2) . . ?
C60 C61 H61 119.2 . . ?
C56 C61 C60 122(2) . . ?
C56 C61 H61 119.2 . . ?
C25 N7 Mo3 115.5(15) . . ?
C25 N7 C29 120.0 . . ?
C29 N7 Mo3 122.8(15) . . ?
N7 C25 H25 120.0 . . ?
N7 C25 C26 120.0 . . ?
C26 C25 H25 120.0 . . ?
C25 C26 H26 120.0 . . ?
C27 C26 C25 120.0 . . ?
C27 C26 H26 120.0 . . ?
C26 C27 N8 120(3) . . ?
C28 C27 C26 120.0 . . ?
C28 C27 N8 120(3) . . ?
C27 C28 H28 120.0 . . ?
C27 C28 C29 120.0 . . ?
C29 C28 H28 120.0 . . ?
N7 C29 H29 120.0 . . ?
C28 C29 N7 120.0 . . ?
C28 C29 H29 120.0 . . ?
C38 C39 H39 121.6 . . ?
C38 C39 C40 117(2) . . ?
C40 C39 H39 121.6 . . ?
C39 C40 C43 116(2) . . ?
C41 C40 C39 122(2) . . ?
C41 C40 C43 122(2) . . ?
C22 C17 C71 117(2) . . ?
C18 C17 C71 123(2) . . ?
C18 C17 C22 119(2) . . ?
O29 C63 C60 113(2) . . ?
O30 C63 O29 130(3) . . ?
O30 C63 C60 117(2) . . ?
C22 C21 C24 123(2) . . ?
C22 C21 C20 118.4(19) . . ?
C20 C21 C24 119(2) . . ?
C41 C36 C35 120(2) . . ?
C41 C36 C37 117(2) . . ?
C37 C36 C35 122(2) . . ?
O23 C43 C40 114(2) . . ?
O24 C43 O23 126(2) . . ?
O24 C43 C40 120(2) . . ?
O13 C71 C17 118(2) . . ?
O14 C71 O13 122(2) . . ?
O14 C71 C17 120(2) . . ?
O20 C35 C36 116(2) . . ?
O19 C35 O20 127(2) . . ?
O19 C35 C36 117(2) . . ?
O16 C23 C19 113(2) . . ?
O15 C23 O16 125(2) . . ?
O15 C23 C19 121(3) . . ?
C40 C41 C36 121(2) . . ?
C40 C41 H41 119.7 . . ?
C36 C41 H41 119.7 . . ?
C38 C37 C36 123(2) . . ?
C38 C37 H37 118.5 . . ?
C36 C37 H37 118.5 . . ?
C17 C22 H22 119.9 . . ?
C21 C22 C17 120(2) . . ?
C21 C22 H22 119.9 . . ?
N1 C1 H1 116.4 . . ?
N1 C1 C2 127(2) . . ?
C2 C1 H1 116.4 . . ?
C19 C18 H18 118.8 . . ?
C17 C18 C19 122(2) . . ?
C17 C18 H18 118.8 . . ?
O28 C62 C58 114(2) . . ?
O27 C62 O28 127(2) . . ?
O27 C62 C58 119(3) . . ?
C19 C20 C21 123(2) . . ?
C19 C20 H20 118.4 . . ?
C21 C20 H20 118.4 . . ?
C60 C59 C58 124(2) . . ?
C60 C59 H59 118.2 . . ?
C58 C59 H59 118.2 . . ?
C4 C3 N2 120(3) . . ?
C2 C3 C4 118(3) . . ?
C2 C3 N2 122(3) . . ?
C3 C4 H4 121.4 . . ?
C3 C4 C5 117(3) . . ?
C5 C4 H4 121.4 . . ?
H22A N22D H22B 106.5 . . ?
C24D N22D H22A 106.4 . . ?
C24D N22D H22B 106.4 . . ?
C23D N22D H22A 106.4 . . ?
C23D N22D H22B 106.4 . . ?
C23D N22D C24D 124(3) . . ?
C1 C2 C3 119(3) . . ?
C1 C2 H2 120.7 . . ?
C3 C2 H2 120.7 . . ?
N1 C5 C4 125(3) . . ?
N1 C5 H5 117.4 . . ?
C4 C5 H5 117.4 . . ?
C3 N2 H2A 108.3 . . ?
C3 N2 H2B 108.8 . . ?
H2A N2 H2B 109.5 . . ?
N22D C24D H24A 109.5 . . ?
N22D C24D H24B 109.5 . . ?
N22D C24D H24C 109.5 . . ?
H24A C24D H24B 109.5 . . ?
H24A C24D H24C 109.5 . . ?
H24B C24D H24C 109.5 . . ?
N22D C23D H23A 108.2 . . ?
N22D C23D H23B 108.3 . . ?
N22D C23D H23C 111.9 . . ?
H23A C23D H23B 109.5 . . ?
H23A C23D H23C 109.4 . . ?
H23B C23D H23C 109.4 . . ?
C52 N12 H12A 106.2 . . ?
C52 N12 H12B 106.5 . . ?
H12A N12 H12B 109.5 . . ?
C32 N10 H10A 109.1 . . ?
C32 N10 H10B 107.9 . . ?
H10A N10 H10B 109.5 . . ?
C27 N8 H8A 109.1 . . ?
C27 N8 H8B 107.9 . . ?
H8A N8 H8B 109.5 . . ?
O32 C44 H44 117.1 . . ?
O32 C44 N14 125.8 . . ?
N14 C44 H44 117.1 . . ?
C44 O32 Mo5 126(2) . . ?
C44 N14 C45 121.9 . . ?
C44 N14 C46 120.4 . . ?
C45 N14 C46 117.7 . . ?
N14 C45 H45A 109.5 . . ?
N14 C45 H45B 109.5 . . ?
N14 C45 H45C 109.5 . . ?
H45A C45 H45B 109.5 . . ?
H45A C45 H45C 109.5 . . ?
H45B C45 H45C 109.5 . . ?
N14 C46 H46A 109.5 . . ?
N14 C46 H46B 109.5 . . ?
N14 C46 H46C 109.5 . . ?
H46A C46 H46B 109.5 . . ?
H46A C46 H46C 109.5 . . ?
H46B C46 H46C 109.5 . . ?
O31 C47 H47 120.1 . . ?
O31 C47 N13 119.7 . . ?
N13 C47 H47 120.1 . . ?
C47 O31 Mo5 118(3) . . ?
C47 N13 C48 121.7 . . ?
C47 N13 C49 120.58(5) . . ?
C49 N13 C48 117.7 . . ?
N13 C48 H48A 109.5 . . ?
N13 C48 H48B 109.5 . . ?
N13 C48 H48C 109.5 . . ?
H48A C48 H48B 109.5 . . ?
H48A C48 H48C 109.5 . . ?
H48B C48 H48C 109.5 . . ?
N13 C49 H49A 109.5 . . ?
N13 C49 H49B 109.5 . . ?
N13 C49 H49C 109.5 . . ?
H49A C49 H49B 109.5 . . ?
H49A C49 H49C 109.5 . . ?
H49B C49 H49C 109.5 . . ?
H5WA N5W H5WB 108.1 . . ?
C16 N5W H5WA 109.5 . . ?
C16 N5W H5WB 109.5 . . ?
C16 N5W C70 111(2) . . ?
C70 N5W H5WA 109.5 . . ?
C70 N5W H5WB 109.5 . . ?
H18A N18 H18B 109.5 . . ?
C66 N18 H18A 108.3 . . ?
C66 N18 H18B 108.8 . . ?
C65 C64 H64 120.0 . . ?
C65 C64 N17 120.0 . . ?
N17 C64 H64 120.0 . . ?
C64 C65 H65 120.0 . . ?
C66 C65 C64 120.0 . . ?
C66 C65 H65 120.0 . . ?
C65 C66 N18 119.5(10) . . ?
C67 C66 N18 119.1(10) . . ?
C67 C66 C65 120.0 . . ?
C66 C67 H67 120.0 . . ?
C66 C67 C68 120.0 . . ?
C68 C67 H67 120.0 . . ?
C67 C68 H68 120.0 . . ?
C67 C68 N17 120.0 . . ?
N17 C68 H68 120.0 . . ?
C68 N17 C64 120.0 . . ?
H15A N15 H15B 107.7 . . ?
C73 N15 H15A 108.8 . . ?
C73 N15 H15B 108.8 . . ?
C73 N15 C69 114(2) . . ?
C69 N15 H15A 108.8 . . ?
C69 N15 H15B 108.8 . . ?
N15 C73 H73A 109.5 . . ?
N15 C73 H73B 109.5 . . ?
N15 C73 H73C 109.5 . . ?
H73A C73 H73B 109.5 . . ?
H73A C73 H73C 109.5 . . ?
H73B C73 H73C 109.5 . . ?
H72A C72 H72B 109.5 . . ?
H72A C72 H72C 109.5 . . ?
H72B C72 H72C 109.5 . . ?
N16 C72 H72A 109.5 . . ?
N16 C72 H72B 109.5 . . ?
N16 C72 H72C 109.5 . . ?
N15 C69 H69A 109.5 . . ?
N15 C69 H69B 109.5 . . ?
N15 C69 H69C 109.5 . . ?
H69A C69 H69B 109.5 . . ?
H69A C69 H69C 109.5 . . ?
H69B C69 H69C 109.5 . . ?
N3 C10 H10 120.0 . . ?
N3 C10 C9 120.0 . . ?
C9 C10 H10 120.0 . . ?
C10 N3 Mo2 120.4(16) . . ?
C6 N3 Mo2 119.0(16) . . ?
C6 N3 C10 120.0 . . ?
N3 C6 H6 120.0 . . ?
N3 C6 C7 120.0 . . ?
C7 C6 H6 120.0 . . ?
C6 C7 H7 120.0 . . ?
C8 C7 C6 120.0 . . ?
C8 C7 H7 120.0 . . ?
C7 C8 N4 119.6(8) . . ?
C9 C8 C7 120.0 . . ?
C9 C8 N4 120.4(8) . . ?
C10 C9 H9 120.0 . . ?
C8 C9 C10 120.0 . . ?
C8 C9 H9 120.0 . . ?
C8 N4 H4A 109.4 . . ?
C8 N4 H4B 109.0 . . ?
H4A N4 H4B 109.5 . . ?
N5 C11 H11 120.0 . . ?
N5 C11 C12 120.0 . . ?
C12 C11 H11 120.0 . . ?
C11 N5 Mo2 117.8(19) . . ?
C15 N5 Mo2 119.1(19) . . ?
C15 N5 C11 120.0 . . ?
N5 C15 H15 120.0 . . ?
C14 C15 N5 120.0 . . ?
C14 C15 H15 120.0 . . ?
C15 C14 H14 120.0 . . ?
C15 C14 C13 120.0 . . ?
C13 C14 H14 120.0 . . ?
C14 C13 N6 117(5) . . ?
C12 C13 C14 120.0 . . ?
C12 C13 N6 122(5) . . ?
C11 C12 H12 120.0 . . ?
C13 C12 C11 120.0 . . ?
C13 C12 H12 120.0 . . ?
H74A C74 H74B 109.5 . . ?
H74A C74 H74C 109.5 . . ?
H74B C74 H74C 109.5 . . ?
N19 C74 H74A 109.5 . . ?
N19 C74 H74B 109.5 . . ?
N19 C74 H74C 109.5 . . ?
C74 N19 H19A 109.5 . . ?
C74 N19 H19B 109.5 . . ?
H19A N19 H19B 108.1 . . ?
C75 N19 C74 111(2) . . ?
C75 N19 H19A 109.5 . . ?
C75 N19 H19B 109.5 . . ?
N19 C75 H75A 109.5 . . ?
N19 C75 H75B 109.5 . . ?
N19 C75 H75C 109.5 . . ?
H75A C75 H75B 109.5 . . ?
H75A C75 H75C 109.5 . . ?
H75B C75 H75C 109.5 . . ?
H75D C75A H75E 109.5 . . ?
H75D C75A H75F 109.5 . . ?
H75E C75A H75F 109.5 . . ?
N19A C75A H75D 109.5 . . ?
N19A C75A H75E 109.5 . . ?
N19A C75A H75F 109.5 . . ?
C75A N19A H19C 109.3 . . ?
C75A N19A H19D 109.3 . . ?
C75A N19A C74A 112(4) . . ?
H19C N19A H19D 108.0 . . ?
C74A N19A H19C 109.3 . . ?
C74A N19A H19D 109.3 . . ?
N19A C74A H74D 109.5 . . ?
N19A C74A H74E 109.5 . . ?
N19A C74A H74F 109.5 . . ?
H74D C74A H74E 109.5 . . ?
H74D C74A H74F 109.5 . . ?
H74E C74A H74F 109.5 . . ?
O1A C1A H1A 117.2 . . ?
O1A C1A N16 125.7 . . ?
N16 C1A H1A 117.2 . . ?
C72 N16 C1B 114.6(15) . . ?
C1A N16 C72 123.0(16) . . ?
C1A N16 C1B 121.7 . . ?
N16 C1B H1BA 109.5 . . ?
N16 C1B H1BB 109.5 . . ?
N16 C1B H1BC 109.5 . . ?
H1BA C1B H1BB 109.5 . . ?
H1BA C1B H1BC 109.5 . . ?
H1BB C1B H1BC 109.5 . . ?
N5W C16 H16A 109.5 . . ?
N5W C16 H16B 109.5 . . ?
N5W C16 H16C 109.5 . . ?
H16A C16 H16B 109.5 . . ?
H16A C16 H16C 109.5 . . ?
H16B C16 H16C 109.5 . . ?
N5W C70 H70A 109.5 . . ?
N5W C70 H70B 109.5 . . ?
N5W C70 H70C 109.5 . . ?
H70A C70 H70B 109.5 . . ?
H70A C70 H70C 109.5 . . ?
H70B C70 H70C 109.5 . . ?
C13 N6 H6A 107.2 . . ?
C13 N6 H6B 108.3 . . ?
H6A N6 H6B 109.5 . . ?

loop_
_geom_bond_atom_site_label_1
_geom_bond_atom_site_label_2
_geom_bond_distance
_geom_bond_site_symmetry_2
_geom_bond_publ_flag
Mo6 Mo5 2.540(3) . ?
Mo6 O18 2.276(13) 3_666 ?
Mo6 O9 1.954(14) . ?
Mo6 O26 2.080(15) . ?
Mo6 O11 1.684(13) . ?
Mo6 O10 1.928(15) . ?
Mo6 N11 2.200(13) . ?
Mo1 Mo2 2.546(3) . ?
Mo1 O29 2.081(15) . ?
Mo1 O21 2.247(13) 3_666 ?
Mo1 O1 1.928(14) . ?
Mo1 O2 1.920(14) . ?
Mo1 O3 1.687(13) . ?
Mo1 N1 2.151(18) . ?
Mo4 Mo3 2.560(3) . ?
Mo4 O20 2.053(14) . ?
Mo4 O27 2.278(13) 3_666 ?
Mo4 O5 1.882(15) . ?
Mo4 O6 1.928(14) . ?
Mo4 N9 2.205(16) . ?
Mo4 O8 1.672(14) . ?
Mo5 O17 2.239(14) 3_666 ?
Mo5 O9 1.932(15) . ?
Mo5 O23 2.090(16) . ?
Mo5 O10 1.927(15) . ?
Mo5 O12 1.652(14) . ?
Mo5 O32 2.23(2) . ?
Mo5 O31 2.23(2) . ?
Mo3 O28 2.274(14) 3_666 ?
Mo3 O16 2.067(17) . ?
Mo3 O5 1.964(14) . ?
Mo3 O6 1.932(15) . ?
Mo3 O7 1.689(14) . ?
Mo3 N7 2.199(16) . ?
Mo2 O22 2.263(13) 3_666 ?
Mo2 O1 1.916(15) . ?
Mo2 O2 1.885(15) . ?
Mo2 O13 2.063(16) . ?
Mo2 O4 1.685(15) . ?
Mo2 N3 2.253(19) . ?
Mo2 N5 2.26(2) . ?
O29 C63 1.27(3) . ?
O20 C35 1.30(3) . ?
O18 C24 1.24(2) . ?
O17 C24 1.31(2) . ?
O21 C42 1.26(2) . ?
O28 C62 1.28(3) . ?
O22 C42 1.27(2) . ?
O27 C62 1.25(3) . ?
O23 C43 1.31(3) . ?
O16 C23 1.29(3) . ?
O26 C55 1.29(2) . ?
O24 C43 1.20(3) . ?
O25 C55 1.24(3) . ?
O13 C71 1.28(2) . ?
N1 C1 1.31(2) . ?
N1 C5 1.36(3) . ?
O30 C63 1.22(3) . ?
O15 C23 1.26(3) . ?
N11 C54 1.3900 . ?
N11 C50 1.3900 . ?
C54 H54 0.9500 . ?
C54 C53 1.3900 . ?
C53 H53 0.9500 . ?
C53 C52 1.3900 . ?
C52 C51 1.3900 . ?
C52 N12 1.42(3) . ?
C51 H51 0.9500 . ?
C51 C50 1.3900 . ?
C50 H50 0.9500 . ?
O14 C71 1.27(2) . ?
C60 C61 1.39(3) . ?
C60 C63 1.51(3) . ?
C60 C59 1.39(3) . ?
O19 C35 1.23(3) . ?
N9 C30 1.3900 . ?
N9 C34 1.3900 . ?
C30 H30 0.9500 . ?
C30 C31 1.3900 . ?
C31 H31 0.9500 . ?
C31 C32 1.3900 . ?
C32 C33 1.3900 . ?
C32 N10 1.57(3) . ?
C33 H33 0.9500 . ?
C33 C34 1.3900 . ?
C34 H34 0.9500 . ?
C38 C42 1.52(3) . ?
C38 C39 1.39(3) . ?
C38 C37 1.36(3) . ?
C55 C56 1.53(3) . ?
C57 H57 0.9500 . ?
C57 C56 1.38(3) . ?
C57 C58 1.40(3) . ?
C24 C21 1.488(13) . ?
C56 C61 1.38(3) . ?
C19 C23 1.488(13) . ?
C19 C18 1.41(3) . ?
C19 C20 1.36(3) . ?
C58 C62 1.51(3) . ?
C58 C59 1.40(3) . ?
C61 H61 0.9500 . ?
N7 C25 1.3900 . ?
N7 C29 1.3900 . ?
C25 H25 0.9500 . ?
C25 C26 1.3900 . ?
C26 H26 0.9500 . ?
C26 C27 1.3900 . ?
C27 C28 1.3900 . ?
C27 N8 1.40(3) . ?
C28 H28 0.9500 . ?
C28 C29 1.3900 . ?
C29 H29 0.9500 . ?
C39 H39 0.9500 . ?
C39 C40 1.42(3) . ?
C40 C43 1.52(3) . ?
C40 C41 1.36(3) . ?
C17 C71 1.488(13) . ?
C17 C22 1.41(3) . ?
C17 C18 1.36(3) . ?
C21 C22 1.37(3) . ?
C21 C20 1.40(3) . ?
C36 C35 1.50(3) . ?
C36 C41 1.39(3) . ?
C36 C37 1.40(3) . ?
C41 H41 0.9500 . ?
C37 H37 0.9500 . ?
C22 H22 0.9500 . ?
C1 H1 0.9500 . ?
C1 C2 1.35(3) . ?
C18 H18 0.9500 . ?
C20 H20 0.9500 . ?
C59 H59 0.9500 . ?
C3 C4 1.38(3) . ?
C3 C2 1.38(3) . ?
C3 N2 1.39(3) . ?
C4 H4 0.9500 . ?
C4 C5 1.39(3) . ?
N22D H22A 0.9100 . ?
N22D H22B 0.9100 . ?
N22D C24D 1.49(3) . ?
N22D C23D 1.37(4) . ?
C2 H2 0.9500 . ?
C5 H5 0.9500 . ?
N2 H2A 0.8799 . ?
N2 H2B 0.8800 . ?
C24D H24A 0.9800 . ?
C24D H24B 0.9800 . ?
C24D H24C 0.9800 . ?
C23D H23A 0.9791 . ?
C23D H23B 0.9800 . ?
C23D H23C 0.9806 . ?
N12 H12A 0.8800 . ?
N12 H12B 0.8800 . ?
N10 H10A 0.9101 . ?
N10 H10B 0.9101 . ?
N8 H8A 0.8801 . ?
N8 H8B 0.8799 . ?
C44 H44 0.9500 . ?
C44 O32 1.2246 . ?
C44 N14 1.3618 . ?
N14 C45 1.4527 . ?
N14 C46 1.4562 . ?
C45 H45A 0.9800 . ?
C45 H45B 0.9800 . ?
C45 H45C 0.9800 . ?
C46 H46A 0.9800 . ?
C46 H46B 0.9800 . ?
C46 H46C 0.9800 . ?
C47 H47 0.9500 . ?
C47 O31 1.2092 . ?
C47 N13 1.3627 . ?
N13 C48 1.4563 . ?
N13 C49 1.4547 . ?
C48 H48A 0.9800 . ?
C48 H48B 0.9800 . ?
C48 H48C 0.9800 . ?
C49 H49A 0.9800 . ?
C49 H49B 0.9800 . ?
C49 H49C 0.9800 . ?
N5W H5WA 0.9100 . ?
N5W H5WB 0.9100 . ?
N5W C16 1.45(2) . ?
N5W C70 1.46(2) . ?
N18 H18A 0.9098 . ?
N18 H18B 0.9100 . ?
N18 C66 1.48(2) . ?
C64 H64 0.9500 . ?
C64 C65 1.3900 . ?
C64 N17 1.3900 . ?
C65 H65 0.9500 . ?
C65 C66 1.3900 . ?
C66 C67 1.3900 . ?
C67 H67 0.9500 . ?
C67 C68 1.3900 . ?
C68 H68 0.9500 . ?
C68 N17 1.3900 . ?
N15 H15A 0.9100 . ?
N15 H15B 0.9100 . ?
N15 C73 1.43(2) . ?
N15 C69 1.44(2) . ?
C73 H73A 0.9800 . ?
C73 H73B 0.9800 . ?
C73 H73C 0.9800 . ?
C72 H72A 0.9800 . ?
C72 H72B 0.9800 . ?
C72 H72C 0.9800 . ?
C72 N16 1.39(2) . ?
C69 H69A 0.9800 . ?
C69 H69B 0.9800 . ?
C69 H69C 0.9800 . ?
C10 H10 0.9500 . ?
C10 N3 1.3900 . ?
C10 C9 1.3900 . ?
N3 C6 1.3900 . ?
C6 H6 0.9500 . ?
C6 C7 1.3900 . ?
C7 H7 0.9500 . ?
C7 C8 1.3900 . ?
C8 C9 1.3900 . ?
C8 N4 1.46(2) . ?
C9 H9 0.9500 . ?
N4 H4A 0.9101 . ?
N4 H4B 0.9099 . ?
C11 H11 0.9500 . ?
C11 N5 1.3900 . ?
C11 C12 1.3900 . ?
N5 C15 1.3900 . ?
C15 H15 0.9500 . ?
C15 C14 1.3900 . ?
C14 H14 0.9500 . ?
C14 C13 1.3900 . ?
C13 C12 1.3900 . ?
C13 N6 1.67(9) . ?
C12 H12 0.9500 . ?
C74 H74A 0.9800 . ?
C74 H74B 0.9800 . ?
C74 H74C 0.9800 . ?
C74 N19 1.50(2) . ?
N19 H19A 0.9100 . ?
N19 H19B 0.9100 . ?
N19 C75 1.43(2) . ?
C75 H75A 0.9800 . ?
C75 H75B 0.9800 . ?
C75 H75C 0.9800 . ?
C75A H75D 0.9800 . ?
C75A H75E 0.9800 . ?
C75A H75F 0.9800 . ?
C75A N19A 1.44(3) . ?
N19A H19C 0.9100 . ?
N19A H19D 0.9100 . ?
N19A C74A 1.53(3) . ?
C74A H74D 0.9800 . ?
C74A H74E 0.9800 . ?
C74A H74F 0.9800 . ?
C1A H1A 0.9500 . ?
C1A O1A 1.2244 . ?
C1A N16 1.3634 . ?
N16 C1B 1.4515 . ?
C1B H1BA 0.9800 . ?
C1B H1BB 0.9800 . ?
C1B H1BC 0.9800 . ?
C16 H16A 0.9800 . ?
C16 H16B 0.9800 . ?
C16 H16C 0.9800 . ?
C70 H70A 0.9800 . ?
C70 H70B 0.9800 . ?
C70 H70C 0.9800 . ?
N6 H6A 0.9101 . ?
N6 H6B 0.9100 . ?

loop_
_geom_torsion_atom_site_label_1
_geom_torsion_atom_site_label_2
_geom_torsion_atom_site_label_3
_geom_torsion_atom_site_label_4
_geom_torsion
_geom_torsion_site_symmetry_1
_geom_torsion_site_symmetry_2
_geom_torsion_site_symmetry_3
_geom_torsion_site_symmetry_4
_geom_torsion_publ_flag
Mo6 O18 C24 O17 12(3) 3_666 . . . ?
Mo6 O18 C24 C21 -170.8(15) 3_666 . . . ?
Mo6 O26 C55 O25 19(3) . . . . ?
Mo6 O26 C55 C56 -166.1(12) . . . . ?
Mo6 N11 C54 C53 161.6(9) . . . . ?
Mo6 N11 C50 C51 -160.4(10) . . . . ?
Mo1 O29 C63 O30 -26(4) . . . . ?
Mo1 O29 C63 C60 151.5(13) . . . . ?
Mo1 O21 C42 O22 -2(3) 3_666 . . . ?
Mo1 O21 C42 C38 176.6(13) 3_666 . . . ?
Mo1 N1 C1 C2 175.4(19) . . . . ?
Mo1 N1 C5 C4 -174(2) . . . . ?
Mo4 O20 C35 O19 30(4) . . . . ?
Mo4 O20 C35 C36 -154.5(14) . . . . ?
Mo4 O27 C62 O28 4(3) 3_666 . . . ?
Mo4 O27 C62 C58 -174.7(14) 3_666 . . . ?
Mo4 N9 C30 C31 -173.1(13) . . . . ?
Mo4 N9 C34 C33 173.7(11) . . . . ?
Mo5 O17 C24 O18 -10(3) 3_666 . . . ?
Mo5 O17 C24 C21 172.8(13) 3_666 . . . ?
Mo5 O23 C43 O24 -11(4) . . . . ?
Mo5 O23 C43 C40 169.5(13) . . . . ?
Mo3 O28 C62 O27 -4(3) 3_666 . . . ?
Mo3 O28 C62 C58 174.2(13) 3_666 . . . ?
Mo3 O16 C23 O15 -10(4) . . . . ?
Mo3 O16 C23 C19 168.5(13) . . . . ?
Mo3 N7 C25 C26 -165.6(12) . . . . ?
Mo3 N7 C29 C28 164.5(13) . . . . ?
Mo2 O22 C42 O21 0(3) 3_666 . . . ?
Mo2 O22 C42 C38 -178.4(12) 3_666 . . . ?
Mo2 O13 C71 O14 14(4) . . . . ?
Mo2 O13 C71 C17 -163.7(15) . . . . ?
Mo2 N3 C6 C7 171.2(19) . . . . ?
Mo2 N5 C15 C14 160(3) . . . . ?
O20 Mo4 O5 Mo3 169.5(5) . . . . ?
O18 C24 C21 C22 -178(2) . . . . ?
O18 C24 C21 C20 8(3) . . . . ?
O17 C24 C21 C22 -1(3) . . . . ?
O17 C24 C21 C20 -175(2) . . . . ?
O22 Mo2 O2 Mo1 -93.6(5) 3_666 . . . ?
O27 Mo4 O5 Mo3 93.1(5) 3_666 . . . ?
O26 C55 C56 C57 15(3) . . . . ?
O26 C55 C56 C61 -169.5(19) . . . . ?
O1 Mo2 O2 Mo1 -13.3(5) . . . . ?
O6 Mo4 O5 Mo3 13.6(6) . . . . ?
O25 C55 C56 C57 -169(2) . . . . ?
O25 C55 C56 C61 6(3) . . . . ?
O13 Mo2 O2 Mo1 -113.6(15) . . . . ?
N1 C1 C2 C3 -3(4) . . . . ?
N11 C54 C53 C52 0.0 . . . . ?
C54 N11 C50 C51 0.0 . . . . ?
C54 C53 C52 C51 0.0 . . . . ?
C54 C53 C52 N12 -176(2) . . . . ?
C53 C52 C51 C50 0.0 . . . . ?
C52 C51 C50 N11 0.0 . . . . ?
C50 N11 C54 C53 0.0 . . . . ?
N9 Mo4 O5 Mo3 99.0(18) . . . . ?
N9 C30 C31 C32 0.0 . . . . ?
C30 N9 C34 C33 0.0 . . . . ?
C30 C31 C32 C33 0.0 . . . . ?
C30 C31 C32 N10 -177(2) . . . . ?
C31 C32 C33 C34 0.0 . . . . ?
C32 C33 C34 N9 0.0 . . . . ?
C34 N9 C30 C31 0.0 . . . . ?
C38 C39 C40 C43 -177.6(19) . . . . ?
C38 C39 C40 C41 0(3) . . . . ?
C55 C56 C61 C60 -177.6(19) . . . . ?
O8 Mo4 O5 Mo3 -94.4(6) . . . . ?
C57 C56 C61 C60 -3(3) . . . . ?
C57 C58 C62 O28 2(3) . . . . ?
C57 C58 C62 O27 -180(2) . . . . ?
C57 C58 C59 C60 -1(3) . . . . ?
C24 C21 C22 C17 -175.9(19) . . . . ?
C24 C21 C20 C19 178(2) . . . . ?
C56 C57 C58 C62 -179(2) . . . . ?
C56 C57 C58 C59 0(3) . . . . ?
C42 C38 C39 C40 178.7(18) . . . . ?
C42 C38 C37 C36 -178.2(19) . . . . ?
C58 C57 C56 C55 176(2) . . . . ?
C58 C57 C56 C61 1(3) . . . . ?
C61 C60 C63 O29 179.2(19) . . . . ?
C61 C60 C63 O30 -3(3) . . . . ?
C61 C60 C59 C58 0(3) . . . . ?
N7 C25 C26 C27 0.0 . . . . ?
C25 N7 C29 C28 0.0 . . . . ?
C25 C26 C27 C28 0.0 . . . . ?
C25 C26 C27 N8 174(3) . . . . ?
C26 C27 C28 C29 0.0 . . . . ?
C27 C28 C29 N7 0.0 . . . . ?
C29 N7 C25 C26 0.0 . . . . ?
C39 C38 C42 O21 178.7(19) . . . . ?
C39 C38 C42 O22 -3(3) . . . . ?
C39 C38 C37 C36 2(3) . . . . ?
C39 C40 C43 O23 1(3) . . . . ?
C39 C40 C43 O24 -179(2) . . . . ?
C39 C40 C41 C36 0(3) . . . . ?
C63 C60 C61 C56 -176.8(19) . . . . ?
C63 C60 C59 C58 178(2) . . . . ?
C43 C40 C41 C36 178(2) . . . . ?
O4 Mo2 O2 Mo1 95.3(8) . . . . ?
C71 C17 C22 C21 -176(2) . . . . ?
C71 C17 C18 C19 176(2) . . . . ?
C35 C36 C41 C40 -176(2) . . . . ?
C35 C36 C37 C38 175(2) . . . . ?
C23 C19 C18 C17 179(2) . . . . ?
C23 C19 C20 C21 180(2) . . . . ?
C41 C40 C43 O23 -178(2) . . . . ?
C41 C40 C43 O24 3(4) . . . . ?
C41 C36 C35 O20 -178(2) . . . . ?
C41 C36 C35 O19 -3(3) . . . . ?
C41 C36 C37 C38 -1(3) . . . . ?
C37 C38 C42 O21 -2(3) . . . . ?
C37 C38 C42 O22 177(2) . . . . ?
C37 C38 C39 C40 -1(3) . . . . ?
C37 C36 C35 O20 5(3) . . . . ?
C37 C36 C35 O19 -179(2) . . . . ?
C37 C36 C41 C40 1(3) . . . . ?
C22 C17 C71 O13 -5(3) . . . . ?
C22 C17 C71 O14 177(2) . . . . ?
C22 C17 C18 C19 0(3) . . . . ?
C22 C21 C20 C19 3(3) . . . . ?
C1 N1 C5 C4 -5(4) . . . . ?
C18 C19 C23 O16 170(2) . . . . ?
C18 C19 C23 O15 -11(4) . . . . ?
C18 C19 C20 C21 -3(3) . . . . ?
C18 C17 C71 O13 179(2) . . . . ?
C18 C17 C71 O14 1(4) . . . . ?
C18 C17 C22 C21 0(3) . . . . ?
C62 C58 C59 C60 179(2) . . . . ?
C20 C19 C23 O16 -13(3) . . . . ?
C20 C19 C23 O15 166(2) . . . . ?
C20 C19 C18 C17 1(3) . . . . ?
C20 C21 C22 C17 -1(3) . . . . ?
C59 C60 C61 C56 2(3) . . . . ?
C59 C60 C63 O29 0(3) . . . . ?
C59 C60 C63 O30 178(2) . . . . ?
C59 C58 C62 O28 -178(2) . . . . ?
C59 C58 C62 O27 1(3) . . . . ?
C3 C4 C5 N1 0(4) . . . . ?
C4 C3 C2 C1 -3(4) . . . . ?
C2 C3 C4 C5 5(4) . . . . ?
C5 N1 C1 C2 7(4) . . . . ?
N2 C3 C4 C5 -179(3) . . . . ?
N2 C3 C2 C1 180(2) . . . . ?
N12 C52 C51 C50 176(2) . . . . ?
N10 C32 C33 C34 178(2) . . . . ?
N8 C27 C28 C29 -174(3) . . . . ?
O32 C44 N14 C45 179.9 . . . . ?
O32 C44 N14 C46 0.0 . . . . ?
N14 C44 O32 Mo5 -179(3) . . . . ?
O31 C47 N13 C48 -178.2 . . . . ?
O31 C47 N13 C49 1.6 . . . . ?
N13 C47 O31 Mo5 100(4) . . . . ?
N18 C66 C67 C68 -166(5) . . . . ?
C64 C65 C66 N18 166(5) . . . . ?
C64 C65 C66 C67 0.0 . . . . ?
C65 C64 N17 C68 0.0 . . . . ?
C65 C66 C67 C68 0.0 . . . . ?
C66 C67 C68 N17 0.0 . . . . ?
C67 C68 N17 C64 0.0 . . . . ?
N17 C64 C65 C66 0.0 . . . . ?
C10 N3 C6 C7 0.0 . . . . ?
N3 Mo2 O2 Mo1 -166.9(10) . . . . ?
N3 C10 C9 C8 0.0 . . . . ?
N3 C6 C7 C8 0.0 . . . . ?
C6 C7 C8 C9 0.0 . . . . ?
C6 C7 C8 N4 -179.8(9) . . . . ?
C7 C8 C9 C10 0.0 . . . . ?
C9 C10 N3 Mo2 -171.1(19) . . . . ?
C9 C10 N3 C6 0.0 . . . . ?
N4 C8 C9 C10 179.8(9) . . . . ?
C11 N5 C15 C14 0.0 . . . . ?
N5 Mo2 O2 Mo1 -178.7(12) . . . . ?
N5 C11 C12 C13 0.0 . . . . ?
N5 C15 C14 C13 0.0 . . . . ?
C15 C14 C13 C12 0.0 . . . . ?
C15 C14 C13 N6 -177(5) . . . . ?
C14 C13 C12 C11 0.0 . . . . ?
C12 C11 N5 Mo2 -160(3) . . . . ?
C12 C11 N5 C15 0.0 . . . . ?
O1A C1A N16 C72 -10(14) . . . . ?
O1A C1A N16 C1B 180.0 . . . . ?
N6 C13 C12 C11 177(5) . . . . ?

loop_
_smtbx_masks_void_nr
_smtbx_masks_void_average_x
_smtbx_masks_void_average_y
_smtbx_masks_void_average_z
_smtbx_masks_void_volume
_smtbx_masks_void_count_electrons
_smtbx_masks_void_content
1 0.070 0.125 0.972 8.8 0.9 ?
2 0.000 0.500 0.500 85.4 19.5 '0.5 DCM'
3 -0.070 0.875 0.028 8.8 1.0 ?
4 0.111 0.463 0.042 14.8 0.0 ?
5 0.389 0.963 0.458 14.8 0.0 ?
6 0.430 0.625 0.528 8.8 1.0 ?
7 0.500 0.000 0.000 85.4 19.5 '0.5 DCM'
8 0.570 0.375 0.472 8.8 0.9 ?
9 0.611 0.037 0.542 14.8 0.0 ?
10 0.889 0.537 0.958 14.8 0.0 ?
